data_4064978
loop_
_publ_author_name
'Schley, Nathan D.'
'Dobereiner, Graham E.'
'Crabtree, Robert H.'

_publ_section_title
;
 Oxidative Synthesis of Amides and Pyrroles via Dehydrogenative Alcohol
 Oxidation by Ruthenium Diphosphine Diamine Complexes
;
_journal_issue 15
_journal_name_full Organometallics
_journal_page_first 4174
_journal_paper_doi 10.1021/om2004755
_journal_volume 30
_journal_year 2011
_chemical_formula_moiety 'C48 H46 Cl2 Fe N2 P2 Ru '
_chemical_formula_sum 'C48 H46 Cl2 Fe N2 P2 Ru'
_chemical_formula_weight 940.68
_space_group_IT_number 2
_symmetry_cell_setting triclinic
_symmetry_Int_Tables_number 2
_symmetry_space_group_name_Hall '-P 1'
_symmetry_space_group_name_H-M 'P -1'
_cell_angle_alpha 91.407(3)
_cell_angle_beta 99.427(3)
_cell_angle_gamma 117.370(3)
_cell_formula_units_Z 2
_cell_length_a 11.4118(15)
_cell_length_b 12.0005(16)
_cell_length_c 18.238(2)
_cell_measurement_reflns_used 19650
_cell_measurement_temperature 223.1
_cell_measurement_theta_max 27.5
_cell_measurement_theta_min 3.1
_cell_volume 2173.8(5)
_computing_cell_refinement PROCESS-AUTO
_computing_data_collection PROCESS-AUTO
_computing_data_reduction CrystalStructure
_computing_publication_material 'CrystalStructure 3.8'
_computing_structure_refinement SHELXL
_computing_structure_solution SIR92
_diffrn_ambient_temperature 223
_diffrn_detector_area_resol_mean 6.85
_diffrn_measured_fraction_theta_full 0.992
_diffrn_measured_fraction_theta_max 0.992
_diffrn_measurement_device_type 'Rigaku SCXmini'
_diffrn_measurement_method \w
_diffrn_radiation_type 'Mo K\a'
_diffrn_radiation_wavelength 0.71075
_diffrn_reflns_av_R_equivalents 0.057
_diffrn_reflns_limit_h_max 14
_diffrn_reflns_limit_h_min -14
_diffrn_reflns_limit_k_max 15
_diffrn_reflns_limit_k_min -15
_diffrn_reflns_limit_l_max 23
_diffrn_reflns_limit_l_min -23
_diffrn_reflns_number 22719
_diffrn_reflns_theta_full 27.49
_diffrn_reflns_theta_max 27.49
_exptl_absorpt_coefficient_mu 0.913
_exptl_absorpt_correction_T_max 0.872
_exptl_absorpt_correction_T_min 0.744
_exptl_absorpt_correction_type multi-scan
_exptl_absorpt_process_details 'Jacobson, R. (1998) Private communication'
_exptl_crystal_colour Orange
_exptl_crystal_density_diffrn 1.437
_exptl_crystal_density_method 'not measured'
_exptl_crystal_description Chunk
_exptl_crystal_F_000 964.00
_exptl_crystal_size_max 0.23
_exptl_crystal_size_mid 0.16
_exptl_crystal_size_min 0.15
_refine_diff_density_max 0.52
_refine_diff_density_min -0.54
_refine_ls_extinction_method none
_refine_ls_goodness_of_fit_ref 1.106
_refine_ls_hydrogen_treatment refall
_refine_ls_number_parameters 506
_refine_ls_number_reflns 9889
_refine_ls_R_factor_gt 0.0636
_refine_ls_shift/su_max 0.0000
_refine_ls_structure_factor_coef Fsqd
_refine_ls_weighting_details 'w = 1/[\s^2^(Fo^2^)+(0.0248P)^2^+1.9890P] where P=(Fo^2^+2Fc^2^)/3'
_refine_ls_weighting_scheme calc
_refine_ls_wR_factor_ref 0.0998
_reflns_number_gt 7049
_reflns_number_total 9889
_reflns_threshold_expression F^2^>2.0\s(F^2^)
_cod_data_source_file om2004755_si_002.cif
_cod_data_source_block (dppf)(ampy-Me2)RuCl2
_cod_original_formula_sum 'C48 H46 Cl2 Fe N2 P2 Ru '
_cod_database_code 4064978

loop_
_symmetry_equiv_pos_site_id
_symmetry_equiv_pos_as_xyz
1 +X,+Y,+Z
2 -X,-Y,-Z

loop_
_atom_site_label
_atom_site_type_symbol
_atom_site_fract_x
_atom_site_fract_y
_atom_site_fract_z
_atom_site_U_iso_or_equiv
_atom_site_adp_type
_atom_site_occupancy
_atom_site_symmetry_multiplicity
_atom_site_calc_flag
_atom_site_refinement_flags
Ru(1) Ru 0.35615(3) 0.39269(3) 0.257535(17) 0.02700(8) Uani 1.00 1 d .
Fe(1) Fe 0.23747(6) 0.46821(5) 0.03118(3) 0.02985(14) Uani 1.00 1 d .
Cl(1) Cl 0.53257(9) 0.46664(10) 0.18564(6) 0.0355(2) Uani 1.00 1 d .
Cl(2) Cl 0.20585(10) 0.35090(10) 0.34546(5) 0.0404(2) Uani 1.00 1 d .
P(1) P 0.28438(10) 0.53639(10) 0.21928(6) 0.0291(2) Uani 1.00 1 d .
P(2) P 0.21708(10) 0.23889(9) 0.15604(6) 0.0276(2) Uani 1.00 1 d .
N(1) N 0.5249(3) 0.5199(3) 0.34439(19) 0.0375(8) Uani 1.00 1 d .
N(2) N 0.4294(3) 0.2668(3) 0.32487(18) 0.0375(8) Uani 1.00 1 d .
C(1) C 0.6130(4) 0.6403(4) 0.3379(2) 0.0448(11) Uani 1.00 1 d .
C(2) C 0.7267(4) 0.7116(4) 0.3912(2) 0.0599(14) Uani 1.00 1 d .
C(3) C 0.7528(5) 0.6603(5) 0.4543(2) 0.0677(15) Uani 1.00 1 d .
C(4) C 0.6684(4) 0.5361(4) 0.4597(2) 0.0540(12) Uani 1.00 1 d .
C(5) C 0.5563(4) 0.4675(4) 0.4042(2) 0.0405(10) Uani 1.00 1 d .
C(6) C 0.4681(4) 0.3299(4) 0.4027(2) 0.0438(11) Uani 1.00 1 d .
C(7) C 0.5483(4) 0.2651(4) 0.3049(2) 0.0483(11) Uani 1.00 1 d .
C(8) C 0.3257(4) 0.1347(4) 0.3258(2) 0.0553(13) Uani 1.00 1 d .
C(9) C 0.2002(3) 0.2937(3) 0.0628(2) 0.0281(8) Uani 1.00 1 d .
C(10) C 0.3018(4) 0.3386(3) 0.0180(2) 0.0333(9) Uani 1.00 1 d .
C(11) C 0.2468(4) 0.3582(3) -0.0530(2) 0.0381(10) Uani 1.00 1 d .
C(12) C 0.1110(4) 0.3279(3) -0.0531(2) 0.0386(10) Uani 1.00 1 d .
C(13) C 0.0827(4) 0.2901(3) 0.0176(2) 0.0349(9) Uani 1.00 1 d .
C(14) C 0.2889(3) 0.5860(3) 0.1260(2) 0.0296(8) Uani 1.00 1 d .
C(15) C 0.3995(4) 0.6266(3) 0.0871(2) 0.0365(9) Uani 1.00 1 d .
C(16) C 0.3557(4) 0.6507(3) 0.0141(2) 0.0410(10) Uani 1.00 1 d .
C(17) C 0.2205(4) 0.6262(3) 0.0069(2) 0.0403(10) Uani 1.00 1 d .
C(18) C 0.1794(4) 0.5883(3) 0.0749(2) 0.0342(9) Uani 1.00 1 d .
C(19) C 0.0393(3) 0.1208(3) 0.1552(2) 0.0316(9) Uani 1.00 1 d .
C(20) C -0.0037(4) 0.0934(4) 0.2222(2) 0.0507(12) Uani 1.00 1 d .
C(21) C -0.1343(5) -0.0003(5) 0.2230(3) 0.0762(18) Uani 1.00 1 d .
C(22) C -0.2205(5) -0.0660(4) 0.1574(3) 0.0721(17) Uani 1.00 1 d .
C(23) C -0.1790(4) -0.0415(4) 0.0906(2) 0.0505(12) Uani 1.00 1 d .
C(24) C -0.0499(4) 0.0501(3) 0.0895(2) 0.0363(9) Uani 1.00 1 d .
C(25) C 0.2793(4) 0.1248(3) 0.1328(2) 0.0311(9) Uani 1.00 1 d .
C(26) C 0.2019(4) -0.0053(3) 0.1309(2) 0.0446(11) Uani 1.00 1 d .
C(27) C 0.2493(4) -0.0883(4) 0.1114(2) 0.0544(13) Uani 1.00 1 d .
C(28) C 0.3737(5) -0.0426(4) 0.0927(2) 0.0525(12) Uani 1.00 1 d .
C(29) C 0.4534(4) 0.0857(4) 0.0950(2) 0.0472(11) Uani 1.00 1 d .
C(30) C 0.4065(4) 0.1684(4) 0.1155(2) 0.0380(10) Uani 1.00 1 d .
C(31) C 0.3767(4) 0.6902(4) 0.2784(2) 0.0395(10) Uani 1.00 1 d .
C(32) C 0.4496(4) 0.8029(4) 0.2500(2) 0.0487(11) Uani 1.00 1 d .
C(33) C 0.5207(5) 0.9171(4) 0.2969(3) 0.0686(15) Uani 1.00 1 d .
C(34) C 0.5180(6) 0.9172(5) 0.3717(3) 0.0730(17) Uani 1.00 1 d .
C(35) C 0.4460(5) 0.8077(5) 0.4008(2) 0.0651(15) Uani 1.00 1 d .
C(36) C 0.3754(4) 0.6931(4) 0.3547(2) 0.0512(12) Uani 1.00 1 d .
C(37) C 0.1115(4) 0.5037(4) 0.2229(2) 0.0369(10) Uani 1.00 1 d .
C(38) C 0.0785(5) 0.5977(5) 0.2412(2) 0.0557(13) Uani 1.00 1 d .
C(39) C -0.0534(6) 0.5719(7) 0.2375(3) 0.0783(19) Uani 1.00 1 d .
C(40) C -0.1560(6) 0.4512(7) 0.2158(3) 0.084(2) Uani 1.00 1 d .
C(41) C -0.1267(5) 0.3566(6) 0.1976(2) 0.0704(16) Uani 1.00 1 d .
C(42) C 0.0062(4) 0.3835(4) 0.2018(2) 0.0485(11) Uani 1.00 1 d .
C(43) C -0.1136(11) 0.1194(19) 0.4424(10) 0.192(7) Uani 1.00 1 d .
C(44) C -0.1061(10) 0.225(2) 0.4136(7) 0.171(7) Uani 1.00 1 d .
C(45) C -0.1110(12) 0.316(2) 0.4559(13) 0.221(7) Uani 1.00 1 d .
C(46) C -0.125(2) 0.297(2) 0.5298(18) 0.271(16) Uani 1.00 1 d .
C(47) C -0.134(2) 0.193(2) 0.5550(12) 0.243(14) Uani 1.00 1 d .
C(48) C -0.1309(11) 0.0996(16) 0.5139(11) 0.221(7) Uani 1.00 1 d .
H(1) H 0.5959 0.6767 0.2951 0.054 Uiso 1.00 1 c R
H(2) H 0.7862 0.7949 0.3846 0.072 Uiso 1.00 1 c R
H(3) H 0.8268 0.7093 0.4930 0.081 Uiso 1.00 1 c R
H(4) H 0.6868 0.4976 0.5011 0.065 Uiso 1.00 1 c R
H(5) H 0.3871 0.3156 0.4214 0.053 Uiso 1.00 1 c R
H(6) H 0.5157 0.2938 0.4354 0.053 Uiso 1.00 1 c R
H(7) H 0.5197 0.1974 0.2652 0.058 Uiso 1.00 1 c R
H(8) H 0.5997 0.2515 0.3483 0.058 Uiso 1.00 1 c R
H(9) H 0.6039 0.3452 0.2879 0.058 Uiso 1.00 1 c R
H(10) H 0.2829 0.1298 0.3683 0.066 Uiso 1.00 1 c R
H(11) H 0.3678 0.0803 0.3300 0.066 Uiso 1.00 1 c R
H(12) H 0.2586 0.1076 0.2799 0.066 Uiso 1.00 1 c R
H(13) H 0.3907 0.3526 0.0333 0.040 Uiso 1.00 1 c R
H(14) H 0.2922 0.3863 -0.0928 0.046 Uiso 1.00 1 c R
H(15) H 0.0504 0.3322 -0.0932 0.046 Uiso 1.00 1 c R
H(16) H 0.0002 0.2665 0.0325 0.042 Uiso 1.00 1 c R
H(17) H 0.4854 0.6357 0.1064 0.044 Uiso 1.00 1 c R
H(18) H 0.4080 0.6782 -0.0230 0.049 Uiso 1.00 1 c R
H(19) H 0.1673 0.6339 -0.0358 0.048 Uiso 1.00 1 c R
H(20) H 0.0942 0.5678 0.0852 0.041 Uiso 1.00 1 c R
H(21) H 0.0551 0.1379 0.2674 0.061 Uiso 1.00 1 c R
H(22) H -0.1631 -0.0183 0.2687 0.091 Uiso 1.00 1 c R
H(23) H -0.3086 -0.1282 0.1583 0.087 Uiso 1.00 1 c R
H(24) H -0.2382 -0.0870 0.0456 0.061 Uiso 1.00 1 c R
H(25) H -0.0213 0.0653 0.0436 0.044 Uiso 1.00 1 c R
H(26) H 0.1161 -0.0379 0.1430 0.054 Uiso 1.00 1 c R
H(27) H 0.1959 -0.1757 0.1112 0.065 Uiso 1.00 1 c R
H(28) H 0.4044 -0.0987 0.0784 0.063 Uiso 1.00 1 c R
H(29) H 0.5390 0.1175 0.0827 0.057 Uiso 1.00 1 c R
H(30) H 0.4623 0.2559 0.1177 0.046 Uiso 1.00 1 c R
H(31) H 0.4511 0.8025 0.1986 0.058 Uiso 1.00 1 c R
H(32) H 0.5698 0.9929 0.2773 0.082 Uiso 1.00 1 c R
H(33) H 0.5663 0.9936 0.4035 0.088 Uiso 1.00 1 c R
H(34) H 0.4440 0.8095 0.4522 0.078 Uiso 1.00 1 c R
H(35) H 0.3268 0.6179 0.3750 0.061 Uiso 1.00 1 c R
H(36) H 0.1477 0.6807 0.2564 0.067 Uiso 1.00 1 c R
H(37) H -0.0732 0.6371 0.2498 0.094 Uiso 1.00 1 c R
H(38) H -0.2459 0.4336 0.2134 0.101 Uiso 1.00 1 c R
H(39) H -0.1964 0.2738 0.1825 0.084 Uiso 1.00 1 c R
H(40) H 0.0251 0.3176 0.1898 0.058 Uiso 1.00 1 c R
H(41) H -0.1067 0.0587 0.4125 0.230 Uiso 1.00 1 c R
H(42) H -0.0974 0.2350 0.3635 0.205 Uiso 1.00 1 c R
H(43) H -0.1050 0.3896 0.4362 0.265 Uiso 1.00 1 c R
H(44) H -0.1286 0.3588 0.5610 0.325 Uiso 1.00 1 c R
H(45) H -0.1421 0.1832 0.6051 0.291 Uiso 1.00 1 c R
H(46) H -0.1405 0.0249 0.5336 0.265 Uiso 1.00 1 c R

loop_
_atom_site_aniso_label
_atom_site_aniso_U_11
_atom_site_aniso_U_22
_atom_site_aniso_U_33
_atom_site_aniso_U_12
_atom_site_aniso_U_13
_atom_site_aniso_U_23
Ru(1) 0.02266(17) 0.03225(19) 0.02798(18) 0.01429(14) 0.00505(13) 0.00733(14)
Fe(1) 0.0340(3) 0.0347(3) 0.0306(3) 0.0223(2) 0.0117(2) 0.0107(2)
Cl(1) 0.0260(5) 0.0437(6) 0.0436(6) 0.0197(4) 0.0129(4) 0.0127(4)
Cl(2) 0.0365(5) 0.0544(6) 0.0302(5) 0.0197(5) 0.0105(4) 0.0089(4)
P(1) 0.0270(5) 0.0342(5) 0.0308(5) 0.0177(4) 0.0070(4) 0.0056(4)
P(2) 0.0259(5) 0.0296(5) 0.0296(5) 0.0139(4) 0.0083(4) 0.0081(4)
N(1) 0.0319(19) 0.042(2) 0.040(2) 0.0183(17) 0.0068(15) 0.0076(17)
N(2) 0.038(2) 0.042(2) 0.036(2) 0.0215(17) 0.0062(16) 0.0097(16)
C(1) 0.042(2) 0.042(2) 0.049(2) 0.020(2) 0.007(2) 0.005(2)
C(2) 0.043(3) 0.047(3) 0.065(3) 0.005(2) -0.004(2) -0.002(2)
C(3) 0.049(3) 0.076(4) 0.050(3) 0.015(3) -0.014(2) -0.014(2)
C(4) 0.049(3) 0.068(3) 0.041(2) 0.027(2) -0.003(2) 0.001(2)
C(5) 0.038(2) 0.050(2) 0.036(2) 0.023(2) 0.004(2) 0.005(2)
C(6) 0.046(2) 0.055(3) 0.032(2) 0.026(2) 0.003(2) 0.015(2)
C(7) 0.056(3) 0.056(3) 0.048(2) 0.039(2) 0.007(2) 0.015(2)
C(8) 0.065(3) 0.043(2) 0.051(3) 0.021(2) 0.005(2) 0.019(2)
C(9) 0.033(2) 0.028(2) 0.028(2) 0.0174(17) 0.0104(17) 0.0058(16)
C(10) 0.036(2) 0.035(2) 0.037(2) 0.0228(19) 0.0100(18) 0.0053(18)
C(11) 0.056(2) 0.042(2) 0.033(2) 0.033(2) 0.017(2) 0.0094(19)
C(12) 0.047(2) 0.041(2) 0.029(2) 0.025(2) 0.0006(19) 0.0063(19)
C(13) 0.030(2) 0.040(2) 0.035(2) 0.0176(19) 0.0032(18) 0.0046(19)
C(14) 0.034(2) 0.028(2) 0.035(2) 0.0202(18) 0.0095(17) 0.0056(17)
C(15) 0.036(2) 0.032(2) 0.048(2) 0.0190(19) 0.014(2) 0.011(2)
C(16) 0.052(2) 0.035(2) 0.049(2) 0.025(2) 0.028(2) 0.019(2)
C(17) 0.057(2) 0.041(2) 0.039(2) 0.035(2) 0.014(2) 0.013(2)
C(18) 0.035(2) 0.043(2) 0.038(2) 0.028(2) 0.0108(18) 0.0097(19)
C(19) 0.025(2) 0.036(2) 0.036(2) 0.0154(18) 0.0077(17) 0.0064(18)
C(20) 0.042(2) 0.049(2) 0.037(2) 0.001(2) 0.011(2) -0.000(2)
C(21) 0.065(3) 0.071(3) 0.057(3) -0.005(3) 0.034(2) 0.001(3)
C(22) 0.041(3) 0.062(3) 0.075(4) -0.010(2) 0.022(2) -0.011(3)
C(23) 0.036(2) 0.048(2) 0.052(3) 0.010(2) 0.002(2) -0.006(2)
C(24) 0.037(2) 0.031(2) 0.037(2) 0.0140(19) 0.0072(19) 0.0003(19)
C(25) 0.035(2) 0.032(2) 0.031(2) 0.0201(19) 0.0048(17) 0.0062(17)
C(26) 0.038(2) 0.037(2) 0.058(3) 0.017(2) 0.008(2) 0.011(2)
C(27) 0.051(3) 0.030(2) 0.077(3) 0.019(2) 0.002(2) 0.002(2)
C(28) 0.064(3) 0.047(3) 0.060(3) 0.041(2) 0.002(2) -0.001(2)
C(29) 0.051(2) 0.055(3) 0.050(2) 0.035(2) 0.014(2) 0.014(2)
C(30) 0.049(2) 0.037(2) 0.039(2) 0.027(2) 0.013(2) 0.0116(19)
C(31) 0.042(2) 0.043(2) 0.042(2) 0.029(2) 0.001(2) 0.001(2)
C(32) 0.058(3) 0.042(2) 0.052(2) 0.030(2) 0.004(2) 0.004(2)
C(33) 0.081(4) 0.045(3) 0.070(4) 0.025(2) 0.004(3) 0.001(2)
C(34) 0.093(4) 0.046(3) 0.070(4) 0.035(3) -0.015(3) -0.016(3)
C(35) 0.093(4) 0.064(3) 0.040(2) 0.044(3) -0.006(2) -0.011(2)
C(36) 0.065(3) 0.053(3) 0.043(2) 0.037(2) 0.003(2) 0.000(2)
C(37) 0.036(2) 0.060(2) 0.029(2) 0.031(2) 0.0119(18) 0.012(2)
C(38) 0.060(3) 0.084(3) 0.049(2) 0.053(3) 0.016(2) 0.014(2)
C(39) 0.078(4) 0.141(6) 0.069(3) 0.089(4) 0.030(3) 0.034(4)
C(40) 0.049(3) 0.173(7) 0.072(4) 0.078(4) 0.033(3) 0.058(4)
C(41) 0.034(2) 0.113(4) 0.067(3) 0.033(3) 0.016(2) 0.037(3)
C(42) 0.037(2) 0.064(3) 0.049(2) 0.028(2) 0.007(2) 0.011(2)
C(43) 0.113(8) 0.206(16) 0.136(14) -0.021(9) 0.025(8) -0.065(10)
C(44) 0.054(5) 0.261(19) 0.118(9) 0.009(9) 0.020(5) -0.015(12)
C(45) 0.120(10) 0.35(2) 0.205(17) 0.127(13) 0.025(12) 0.012(19)
C(46) 0.168(16) 0.42(4) 0.24(2) 0.15(2) 0.073(17) -0.06(2)
C(47) 0.137(11) 0.37(3) 0.125(13) 0.034(19) 0.058(10) -0.063(18)
C(48) 0.123(9) 0.241(18) 0.147(13) -0.042(9) 0.033(9) -0.013(12)

loop_
_atom_type_symbol
_atom_type_description
_atom_type_scat_dispersion_real
_atom_type_scat_dispersion_imag
_atom_type_scat_source
Ru Ru -1.259 0.836
;
International Tables for Crystallography
(1992, Vol. C, Tables 4.2.6.8 and 6.1.1.4)
;
Fe Fe 0.346 0.844
;
International Tables for Crystallography
(1992, Vol. C, Tables 4.2.6.8 and 6.1.1.4)
;
P P 0.102 0.094
;
International Tables for Crystallography
(1992, Vol. C, Tables 4.2.6.8 and 6.1.1.4)
;
N N 0.006 0.003
;
International Tables for Crystallography
(1992, Vol. C, Tables 4.2.6.8 and 6.1.1.4)
;
C C 0.003 0.002
;
International Tables for Crystallography
(1992, Vol. C, Tables 4.2.6.8 and 6.1.1.4)
;
H H 0.000 0.000
;
International Tables for Crystallography
(1992, Vol. C, Table 6.1.1.4)
;
Cl Cl 0.148 0.159
;
International Tables for Crystallography
(1992, Vol. C, Tables 4.2.6.8 and 6.1.1.4)
;

loop_
_geom_angle_atom_site_label_1
_geom_angle_atom_site_label_2
_geom_angle_atom_site_label_3
_geom_angle
_geom_angle_publ_flag
Cl(1) Ru(1) Cl(2) 169.87(3) yes
Cl(1) Ru(1) P(1) 93.51(4) yes
Cl(1) Ru(1) P(2) 87.98(3) yes
Cl(1) Ru(1) N(1) 80.57(10) yes
Cl(1) Ru(1) N(2) 95.22(9) yes
Cl(2) Ru(1) P(1) 84.52(4) yes
Cl(2) Ru(1) P(2) 102.07(3) yes
Cl(2) Ru(1) N(1) 89.80(10) yes
Cl(2) Ru(1) N(2) 84.98(10) yes
P(1) Ru(1) P(2) 94.36(4) yes
P(1) Ru(1) N(1) 97.00(11) yes
P(1) Ru(1) N(2) 166.07(9) yes
P(2) Ru(1) N(1) 164.31(12) yes
P(2) Ru(1) N(2) 96.77(7) yes
N(1) Ru(1) N(2) 73.82(13) yes
C(9) Fe(1) C(10) 41.20(17) yes
C(9) Fe(1) C(11) 69.12(16) yes
C(9) Fe(1) C(12) 68.99(15) yes
C(9) Fe(1) C(13) 41.20(17) yes
C(9) Fe(1) C(14) 107.24(15) yes
C(9) Fe(1) C(15) 120.29(16) yes
C(9) Fe(1) C(16) 155.27(19) yes
C(9) Fe(1) C(17) 163.25(18) yes
C(9) Fe(1) C(18) 126.59(17) yes
C(10) Fe(1) C(11) 40.72(17) yes
C(10) Fe(1) C(12) 68.43(18) yes
C(10) Fe(1) C(13) 68.81(18) yes
C(10) Fe(1) C(14) 124.88(17) yes
C(10) Fe(1) C(15) 106.44(18) yes
C(10) Fe(1) C(16) 119.30(19) yes
C(10) Fe(1) C(17) 154.01(18) yes
C(10) Fe(1) C(18) 163.88(16) yes
C(11) Fe(1) C(12) 40.56(19) yes
C(11) Fe(1) C(13) 68.55(17) yes
C(11) Fe(1) C(14) 161.64(18) yes
C(11) Fe(1) C(15) 123.52(18) yes
C(11) Fe(1) C(16) 105.82(18) yes
C(11) Fe(1) C(17) 119.12(18) yes
C(11) Fe(1) C(18) 154.67(18) yes
C(12) Fe(1) C(13) 40.64(16) yes
C(12) Fe(1) C(14) 156.56(18) yes
C(12) Fe(1) C(15) 160.61(18) yes
C(12) Fe(1) C(16) 123.74(16) yes
C(12) Fe(1) C(17) 107.00(17) yes
C(12) Fe(1) C(18) 120.91(19) yes
C(13) Fe(1) C(14) 121.33(16) yes
C(13) Fe(1) C(15) 156.82(16) yes
C(13) Fe(1) C(16) 161.34(17) yes
C(13) Fe(1) C(17) 125.38(18) yes
C(13) Fe(1) C(18) 108.86(18) yes
C(14) Fe(1) C(15) 41.57(17) yes
C(14) Fe(1) C(16) 69.57(16) yes
C(14) Fe(1) C(17) 69.60(17) yes
C(14) Fe(1) C(18) 41.62(17) yes
C(15) Fe(1) C(16) 41.06(16) yes
C(15) Fe(1) C(17) 68.95(17) yes
C(15) Fe(1) C(18) 69.08(18) yes
C(16) Fe(1) C(17) 40.5(2) yes
C(16) Fe(1) C(18) 68.17(19) yes
C(17) Fe(1) C(18) 40.40(17) yes
Ru(1) P(1) C(14) 121.95(17) yes
Ru(1) P(1) C(31) 113.18(17) yes
Ru(1) P(1) C(37) 119.48(16) yes
C(14) P(1) C(31) 101.48(18) yes
C(14) P(1) C(37) 98.0(2) yes
C(31) P(1) C(37) 98.8(2) yes
Ru(1) P(2) C(9) 117.47(10) yes
Ru(1) P(2) C(19) 123.62(14) yes
Ru(1) P(2) C(25) 114.24(11) yes
C(9) P(2) C(19) 100.88(17) yes
C(9) P(2) C(25) 98.6(2) yes
C(19) P(2) C(25) 97.61(19) yes
Ru(1) N(1) C(1) 125.2(2) yes
Ru(1) N(1) C(5) 116.5(2) yes
C(1) N(1) C(5) 117.3(3) yes
Ru(1) N(2) C(6) 102.2(3) yes
Ru(1) N(2) C(7) 114.8(2) yes
Ru(1) N(2) C(8) 115.8(2) yes
C(6) N(2) C(7) 108.2(3) yes
C(6) N(2) C(8) 106.7(3) yes
C(7) N(2) C(8) 108.5(4) yes
N(1) C(1) C(2) 122.7(4) yes
C(1) C(2) C(3) 119.5(4) yes
C(2) C(3) C(4) 118.4(4) yes
C(3) C(4) C(5) 120.0(4) yes
N(1) C(5) C(4) 121.9(3) yes
N(1) C(5) C(6) 115.2(3) yes
C(4) C(5) C(6) 122.7(4) yes
N(2) C(6) C(5) 110.0(3) yes
Fe(1) C(9) P(2) 131.75(19) yes
Fe(1) C(9) C(10) 68.4(2) yes
Fe(1) C(9) C(13) 68.4(2) yes
P(2) C(9) C(10) 125.7(3) yes
P(2) C(9) C(13) 128.3(3) yes
C(10) C(9) C(13) 105.8(3) yes
Fe(1) C(10) C(9) 70.4(2) yes
Fe(1) C(10) C(11) 70.4(3) yes
C(9) C(10) C(11) 109.3(3) yes
Fe(1) C(11) C(10) 68.8(2) yes
Fe(1) C(11) C(12) 69.7(2) yes
C(10) C(11) C(12) 107.7(3) yes
Fe(1) C(12) C(11) 69.7(2) yes
Fe(1) C(12) C(13) 68.89(19) yes
C(11) C(12) C(13) 108.1(3) yes
Fe(1) C(13) C(9) 70.42(19) yes
Fe(1) C(13) C(12) 70.5(2) yes
C(9) C(13) C(12) 109.1(3) yes
Fe(1) C(14) P(1) 124.4(2) yes
Fe(1) C(14) C(15) 69.3(2) yes
Fe(1) C(14) C(18) 69.4(2) yes
P(1) C(14) C(15) 127.5(3) yes
P(1) C(14) C(18) 126.3(3) yes
C(15) C(14) C(18) 106.1(3) yes
Fe(1) C(15) C(14) 69.13(19) yes
Fe(1) C(15) C(16) 69.84(19) yes
C(14) C(15) C(16) 108.1(4) yes
Fe(1) C(16) C(15) 69.1(2) yes
Fe(1) C(16) C(17) 69.9(2) yes
C(15) C(16) C(17) 108.5(4) yes
Fe(1) C(17) C(16) 69.6(2) yes
Fe(1) C(17) C(18) 69.5(2) yes
C(16) C(17) C(18) 108.1(3) yes
Fe(1) C(18) C(14) 68.9(2) yes
Fe(1) C(18) C(17) 70.1(3) yes
C(14) C(18) C(17) 109.1(4) yes
P(2) C(19) C(20) 119.4(2) yes
P(2) C(19) C(24) 122.3(3) yes
C(20) C(19) C(24) 118.1(3) yes
C(19) C(20) C(21) 120.3(3) yes
C(20) C(21) C(22) 120.3(5) yes
C(21) C(22) C(23) 120.3(4) yes
C(22) C(23) C(24) 119.7(3) yes
C(19) C(24) C(23) 121.4(4) yes
P(2) C(25) C(26) 122.5(3) yes
P(2) C(25) C(30) 120.4(3) yes
C(26) C(25) C(30) 117.1(4) yes
C(25) C(26) C(27) 121.3(4) yes
C(26) C(27) C(28) 120.2(4) yes
C(27) C(28) C(29) 119.9(5) yes
C(28) C(29) C(30) 119.7(4) yes
C(25) C(30) C(29) 121.8(3) yes
P(1) C(31) C(32) 122.5(3) yes
P(1) C(31) C(36) 118.9(3) yes
C(32) C(31) C(36) 118.6(3) yes
C(31) C(32) C(33) 120.8(4) yes
C(32) C(33) C(34) 119.4(4) yes
C(33) C(34) C(35) 120.8(4) yes
C(34) C(35) C(36) 120.3(4) yes
C(31) C(36) C(35) 120.1(4) yes
P(1) C(37) C(38) 122.9(3) yes
P(1) C(37) C(42) 120.1(4) yes
C(38) C(37) C(42) 116.8(4) yes
C(37) C(38) C(39) 121.5(4) yes
C(38) C(39) C(40) 120.2(8) yes
C(39) C(40) C(41) 119.6(6) yes
C(40) C(41) C(42) 119.7(4) yes
C(37) C(42) C(41) 122.1(5) yes
C(44) C(43) C(48) 121(2) yes
C(43) C(44) C(45) 120.8(17) yes
C(44) C(45) C(46) 118(2) yes
C(45) C(46) C(47) 119(3) yes
C(46) C(47) C(48) 125(2) yes
C(43) C(48) C(47) 116(2) yes
N(1) C(1) H(1) 118.7 no
C(2) C(1) H(1) 118.7 no
C(1) C(2) H(2) 120.3 no
C(3) C(2) H(2) 120.3 no
C(2) C(3) H(3) 120.8 no
C(4) C(3) H(3) 120.8 no
C(3) C(4) H(4) 120.0 no
C(5) C(4) H(4) 120.0 no
N(2) C(6) H(5) 109.7 no
N(2) C(6) H(6) 109.7 no
C(5) C(6) H(5) 109.7 no
C(5) C(6) H(6) 109.7 no
H(5) C(6) H(6) 108.2 no
N(2) C(7) H(7) 109.5 no
N(2) C(7) H(8) 109.5 no
N(2) C(7) H(9) 109.5 no
H(7) C(7) H(8) 109.5 no
H(7) C(7) H(9) 109.5 no
H(8) C(7) H(9) 109.5 no
N(2) C(8) H(10) 109.5 no
N(2) C(8) H(11) 109.5 no
N(2) C(8) H(12) 109.5 no
H(10) C(8) H(11) 109.5 no
H(10) C(8) H(12) 109.5 no
H(11) C(8) H(12) 109.5 no
Fe(1) C(10) H(13) 125.3 no
C(9) C(10) H(13) 125.4 no
C(11) C(10) H(13) 125.4 no
Fe(1) C(11) H(14) 126.9 no
C(10) C(11) H(14) 126.1 no
C(12) C(11) H(14) 126.2 no
Fe(1) C(12) H(15) 127.0 no
C(11) C(12) H(15) 125.9 no
C(13) C(12) H(15) 126.0 no
Fe(1) C(13) H(16) 125.3 no
C(9) C(13) H(16) 125.4 no
C(12) C(13) H(16) 125.4 no
Fe(1) C(15) H(17) 126.6 no
C(14) C(15) H(17) 126.0 no
C(16) C(15) H(17) 126.0 no
Fe(1) C(16) H(18) 126.9 no
C(15) C(16) H(18) 125.7 no
C(17) C(16) H(18) 125.7 no
Fe(1) C(17) H(19) 126.5 no
C(16) C(17) H(19) 125.9 no
C(18) C(17) H(19) 125.9 no
Fe(1) C(18) H(20) 127.1 no
C(14) C(18) H(20) 125.4 no
C(17) C(18) H(20) 125.4 no
C(19) C(20) H(21) 119.9 no
C(21) C(20) H(21) 119.9 no
C(20) C(21) H(22) 119.9 no
C(22) C(21) H(22) 119.9 no
C(21) C(22) H(23) 119.9 no
C(23) C(22) H(23) 119.9 no
C(22) C(23) H(24) 120.2 no
C(24) C(23) H(24) 120.1 no
C(19) C(24) H(25) 119.3 no
C(23) C(24) H(25) 119.3 no
C(25) C(26) H(26) 119.3 no
C(27) C(26) H(26) 119.4 no
C(26) C(27) H(27) 119.9 no
C(28) C(27) H(27) 119.9 no
C(27) C(28) H(28) 120.1 no
C(29) C(28) H(28) 120.1 no
C(28) C(29) H(29) 120.1 no
C(30) C(29) H(29) 120.1 no
C(25) C(30) H(30) 119.1 no
C(29) C(30) H(30) 119.1 no
C(31) C(32) H(31) 119.6 no
C(33) C(32) H(31) 119.6 no
C(32) C(33) H(32) 120.3 no
C(34) C(33) H(32) 120.3 no
C(33) C(34) H(33) 119.6 no
C(35) C(34) H(33) 119.6 no
C(34) C(35) H(34) 119.9 no
C(36) C(35) H(34) 119.9 no
C(31) C(36) H(35) 119.9 no
C(35) C(36) H(35) 120.0 no
C(37) C(38) H(36) 119.3 no
C(39) C(38) H(36) 119.3 no
C(38) C(39) H(37) 119.9 no
C(40) C(39) H(37) 119.9 no
C(39) C(40) H(38) 120.2 no
C(41) C(40) H(38) 120.2 no
C(40) C(41) H(39) 120.2 no
C(42) C(41) H(39) 120.2 no
C(37) C(42) H(40) 118.9 no
C(41) C(42) H(40) 118.9 no
C(44) C(43) H(41) 119.4 no
C(48) C(43) H(41) 119.4 no
C(43) C(44) H(42) 119.6 no
C(45) C(44) H(42) 119.6 no
C(44) C(45) H(43) 121.0 no
C(46) C(45) H(43) 121.0 no
C(45) C(46) H(44) 120.4 no
C(47) C(46) H(44) 120.5 no
C(46) C(47) H(45) 117.7 no
C(48) C(47) H(45) 117.7 no
C(43) C(48) H(46) 121.9 no
C(47) C(48) H(46) 121.9 no

loop_
_geom_bond_atom_site_label_1
_geom_bond_atom_site_label_2
_geom_bond_distance
_geom_bond_publ_flag
Ru(1) Cl(1) 2.4164(11) yes
Ru(1) Cl(2) 2.4319(11) yes
Ru(1) P(1) 2.3026(14) yes
Ru(1) P(2) 2.3512(9) yes
Ru(1) N(1) 2.174(2) yes
Ru(1) N(2) 2.325(4) yes
Fe(1) C(9) 2.054(4) yes
Fe(1) C(10) 2.027(5) yes
Fe(1) C(11) 2.048(4) yes
Fe(1) C(12) 2.047(3) yes
Fe(1) C(13) 2.027(3) yes
Fe(1) C(14) 2.030(3) yes
Fe(1) C(15) 2.032(3) yes
Fe(1) C(16) 2.042(3) yes
Fe(1) C(17) 2.045(5) yes
Fe(1) C(18) 2.036(5) yes
P(1) C(14) 1.816(4) yes
P(1) C(31) 1.850(4) yes
P(1) C(37) 1.840(5) yes
P(2) C(9) 1.851(3) yes
P(2) C(19) 1.863(3) yes
P(2) C(25) 1.877(5) yes
N(1) C(1) 1.351(5) yes
N(1) C(5) 1.351(6) yes
N(2) C(6) 1.490(5) yes
N(2) C(7) 1.470(7) yes
N(2) C(8) 1.482(4) yes
C(1) C(2) 1.374(5) yes
C(2) C(3) 1.372(8) yes
C(3) C(4) 1.370(7) yes
C(4) C(5) 1.381(5) yes
C(5) C(6) 1.484(5) yes
C(9) C(10) 1.436(6) yes
C(9) C(13) 1.436(6) yes
C(10) C(11) 1.418(5) yes
C(11) C(12) 1.420(7) yes
C(12) C(13) 1.415(5) yes
C(14) C(15) 1.441(6) yes
C(14) C(18) 1.444(6) yes
C(15) C(16) 1.429(6) yes
C(16) C(17) 1.414(7) yes
C(17) C(18) 1.409(6) yes
C(19) C(20) 1.382(6) yes
C(19) C(24) 1.395(4) yes
C(20) C(21) 1.397(6) yes
C(21) C(22) 1.369(6) yes
C(22) C(23) 1.369(7) yes
C(23) C(24) 1.379(5) yes
C(25) C(26) 1.392(5) yes
C(25) C(30) 1.393(6) yes
C(26) C(27) 1.397(8) yes
C(27) C(28) 1.372(7) yes
C(28) C(29) 1.377(6) yes
C(29) C(30) 1.395(8) yes
C(31) C(32) 1.390(6) yes
C(31) C(36) 1.393(6) yes
C(32) C(33) 1.401(6) yes
C(33) C(34) 1.370(8) yes
C(34) C(35) 1.367(7) yes
C(35) C(36) 1.397(6) yes
C(37) C(38) 1.392(9) yes
C(37) C(42) 1.379(5) yes
C(38) C(39) 1.380(9) yes
C(39) C(40) 1.373(9) yes
C(40) C(41) 1.371(12) yes
C(41) C(42) 1.386(7) yes
C(43) C(44) 1.36(3) yes
C(43) C(48) 1.36(2) yes
C(44) C(45) 1.35(3) yes
C(45) C(46) 1.39(4) yes
C(46) C(47) 1.31(4) yes
C(47) C(48) 1.35(3) yes
C(1) H(1) 0.940 no
C(2) H(2) 0.940 no
C(3) H(3) 0.940 no
C(4) H(4) 0.940 no
C(6) H(5) 0.980 no
C(6) H(6) 0.980 no
C(7) H(7) 0.970 no
C(7) H(8) 0.970 no
C(7) H(9) 0.970 no
C(8) H(10) 0.970 no
C(8) H(11) 0.970 no
C(8) H(12) 0.970 no
C(10) H(13) 0.940 no
C(11) H(14) 0.940 no
C(12) H(15) 0.940 no
C(13) H(16) 0.940 no
C(15) H(17) 0.940 no
C(16) H(18) 0.940 no
C(17) H(19) 0.940 no
C(18) H(20) 0.940 no
C(20) H(21) 0.940 no
C(21) H(22) 0.940 no
C(22) H(23) 0.940 no
C(23) H(24) 0.940 no
C(24) H(25) 0.940 no
C(26) H(26) 0.940 no
C(27) H(27) 0.940 no
C(28) H(28) 0.940 no
C(29) H(29) 0.940 no
C(30) H(30) 0.940 no
C(32) H(31) 0.940 no
C(33) H(32) 0.940 no
C(34) H(33) 0.940 no
C(35) H(34) 0.940 no
C(36) H(35) 0.940 no
C(38) H(36) 0.940 no
C(39) H(37) 0.940 no
C(40) H(38) 0.940 no
C(41) H(39) 0.940 no
C(42) H(40) 0.940 no
C(43) H(41) 0.940 no
C(44) H(42) 0.940 no
C(45) H(43) 0.940 no
C(46) H(44) 0.940 no
C(47) H(45) 0.940 no
C(48) H(46) 0.940 no

loop_
_geom_contact_atom_site_label_1
_geom_contact_atom_site_label_2
_geom_contact_distance
_geom_contact_site_symmetry_2
Ru(1) C(1) 3.153(3) .
Ru(1) C(5) 3.028(3) .
Ru(1) C(6) 3.014(4) .
Ru(1) C(7) 3.230(6) .
Ru(1) C(8) 3.255(5) .
Ru(1) C(25) 3.560(4) .
Ru(1) C(31) 3.475(5) .
Ru(1) C(37) 3.586(5) .
Fe(1) P(1) 3.4033(12) .
Fe(1) P(2) 3.5645(12) .
Cl(1) P(1) 3.4384(18) .
Cl(1) P(2) 3.3116(11) .
Cl(1) N(1) 2.974(3) .
Cl(1) N(2) 3.503(3) .
Cl(1) C(1) 3.165(4) .
Cl(1) C(7) 3.338(5) .
Cl(1) C(10) 3.472(3) .
Cl(1) C(15) 3.343(5) .
Cl(1) C(30) 3.310(4) .
Cl(1) C(40) 3.596(8) 1_655
Cl(2) P(1) 3.1854(15) .
Cl(2) N(1) 3.256(3) .
Cl(2) N(2) 3.214(4) .
Cl(2) C(4) 3.582(4) 2_666
Cl(2) C(5) 3.532(4) .
Cl(2) C(6) 3.129(5) .
Cl(2) C(8) 3.479(6) .
Cl(2) C(20) 3.380(3) .
Cl(2) C(37) 3.278(5) .
Cl(2) C(42) 3.335(5) .
P(1) Fe(1) 3.4033(12) .
P(1) Cl(1) 3.4384(18) .
P(1) Cl(2) 3.1854(15) .
P(1) P(2) 3.4136(16) .
P(1) N(1) 3.354(3) .
P(1) C(15) 2.926(4) .
P(1) C(18) 2.915(4) .
P(1) C(32) 2.849(4) .
P(1) C(36) 2.801(4) .
P(1) C(38) 2.846(7) .
P(1) C(42) 2.798(4) .
P(2) Fe(1) 3.5645(12) .
P(2) Cl(1) 3.3116(11) .
P(2) P(1) 3.4136(16) .
P(2) N(2) 3.496(3) .
P(2) C(10) 2.930(4) .
P(2) C(13) 2.963(4) .
P(2) C(20) 2.812(4) .
P(2) C(24) 2.863(3) .
P(2) C(26) 2.876(5) .
P(2) C(30) 2.848(5) .
N(1) Cl(1) 2.974(3) .
N(1) Cl(2) 3.256(3) .
N(1) P(1) 3.354(3) .
N(1) N(2) 2.705(5) .
N(1) C(2) 2.391(4) .
N(1) C(3) 2.779(5) .
N(1) C(4) 2.388(5) .
N(1) C(6) 2.395(5) .
N(1) C(7) 3.263(7) .
N(1) C(31) 3.333(7) .
N(1) C(36) 3.258(8) .
N(2) Cl(1) 3.503(3) .
N(2) Cl(2) 3.214(4) .
N(2) P(2) 3.496(3) .
N(2) N(1) 2.705(5) .
N(2) C(5) 2.435(5) .
C(1) Ru(1) 3.153(3) .
C(1) Cl(1) 3.165(4) .
C(1) C(3) 2.372(6) .
C(1) C(4) 2.702(7) .
C(1) C(5) 2.308(6) .
C(1) C(31) 3.060(7) .
C(1) C(32) 3.519(8) .
C(1) C(36) 3.114(8) .
C(2) N(1) 2.391(4) .
C(2) C(4) 2.356(7) .
C(2) C(5) 2.714(6) .
C(3) N(1) 2.779(5) .
C(3) C(1) 2.372(6) .
C(3) C(5) 2.382(5) .
C(4) Cl(2) 3.582(4) 2_666
C(4) N(1) 2.388(5) .
C(4) C(1) 2.702(7) .
C(4) C(2) 2.356(7) .
C(4) C(6) 2.515(5) .
C(5) Ru(1) 3.028(3) .
C(5) Cl(2) 3.532(4) .
C(5) N(2) 2.435(5) .
C(5) C(1) 2.308(6) .
C(5) C(2) 2.714(6) .
C(5) C(3) 2.382(5) .
C(5) C(7) 2.952(7) .
C(6) Ru(1) 3.014(4) .
C(6) Cl(2) 3.129(5) .
C(6) N(1) 2.395(5) .
C(6) C(4) 2.515(5) .
C(6) C(7) 2.397(7) .
C(6) C(8) 2.384(5) .
C(7) Ru(1) 3.230(6) .
C(7) Cl(1) 3.338(5) .
C(7) N(1) 3.263(7) .
C(7) C(5) 2.952(7) .
C(7) C(6) 2.397(7) .
C(7) C(8) 2.396(6) .
C(7) C(30) 3.485(5) .
C(8) Ru(1) 3.255(5) .
C(8) Cl(2) 3.479(6) .
C(8) C(6) 2.384(5) .
C(8) C(7) 2.396(6) .
C(8) C(25) 3.465(6) .
C(9) C(11) 2.327(5) .
C(9) C(12) 2.323(5) .
C(9) C(14) 3.287(5) .
C(9) C(15) 3.544(4) .
C(9) C(19) 2.863(5) .
C(9) C(24) 3.127(4) .
C(9) C(25) 2.826(6) .
C(9) C(30) 3.364(7) .
C(10) Cl(1) 3.472(3) .
C(10) P(2) 2.930(4) .
C(10) C(12) 2.291(6) .
C(10) C(13) 2.290(6) .
C(10) C(14) 3.596(6) .
C(10) C(15) 3.251(5) .
C(10) C(16) 3.511(6) .
C(10) C(23) 3.569(6) 2_555
C(10) C(25) 3.296(6) .
C(10) C(30) 3.238(7) .
C(11) C(9) 2.327(5) .
C(11) C(13) 2.294(6) .
C(11) C(15) 3.594(5) .
C(11) C(16) 3.262(6) .
C(11) C(17) 3.528(7) .
C(11) C(23) 3.536(7) 2_555
C(12) C(9) 2.323(5) .
C(12) C(10) 2.291(6) .
C(12) C(17) 3.289(6) .
C(12) C(18) 3.553(6) .
C(13) P(2) 2.963(4) .
C(13) C(10) 2.290(6) .
C(13) C(11) 2.294(6) .
C(13) C(14) 3.536(4) .
C(13) C(18) 3.305(6) .
C(13) C(19) 3.226(5) .
C(13) C(24) 3.023(5) .
C(14) C(9) 3.287(5) .
C(14) C(10) 3.596(6) .
C(14) C(13) 3.536(4) .
C(14) C(16) 2.323(5) .
C(14) C(17) 2.325(5) .
C(14) C(31) 2.839(5) .
C(14) C(32) 3.035(5) .
C(14) C(37) 2.760(6) .
C(14) C(38) 3.485(7) .
C(14) C(42) 3.555(5) .
C(15) Cl(1) 3.343(5) .
C(15) P(1) 2.926(4) .
C(15) C(9) 3.544(4) .
C(15) C(10) 3.251(5) .
C(15) C(11) 3.594(5) .
C(15) C(17) 2.307(6) .
C(15) C(18) 2.306(6) .
C(15) C(32) 3.413(6) .
C(16) C(10) 3.511(6) .
C(16) C(11) 3.262(6) .
C(16) C(14) 2.323(5) .
C(16) C(18) 2.286(6) .
C(17) C(11) 3.528(7) .
C(17) C(12) 3.289(6) .
C(17) C(14) 2.325(5) .
C(17) C(15) 2.307(6) .
C(18) P(1) 2.915(4) .
C(18) C(12) 3.553(6) .
C(18) C(13) 3.305(6) .
C(18) C(15) 2.306(6) .
C(18) C(16) 2.286(6) .
C(18) C(37) 3.003(5) .
C(18) C(38) 3.433(6) .
C(18) C(42) 3.552(6) .
C(19) C(9) 2.863(5) .
C(19) C(13) 3.226(5) .
C(19) C(21) 2.410(6) .
C(19) C(22) 2.784(5) .
C(19) C(23) 2.419(4) .
C(19) C(25) 2.814(6) .
C(19) C(26) 2.958(7) .
C(19) C(42) 3.446(7) .
C(20) Cl(2) 3.380(3) .
C(20) P(2) 2.812(4) .
C(20) C(22) 2.399(5) .
C(20) C(23) 2.765(5) .
C(20) C(24) 2.382(6) .
C(20) C(42) 3.462(8) .
C(21) C(19) 2.410(6) .
C(21) C(23) 2.375(7) .
C(21) C(24) 2.743(7) .
C(22) C(19) 2.784(5) .
C(22) C(20) 2.399(5) .
C(22) C(24) 2.377(6) .
C(23) C(10) 3.569(6) 2_555
C(23) C(11) 3.536(7) 2_555
C(23) C(19) 2.419(4) .
C(23) C(20) 2.765(5) .
C(23) C(21) 2.375(7) .
C(24) P(2) 2.863(3) .
C(24) C(9) 3.127(4) .
C(24) C(13) 3.023(5) .
C(24) C(20) 2.382(6) .
C(24) C(21) 2.743(7) .
C(24) C(22) 2.377(6) .
C(24) C(25) 3.382(6) .
C(24) C(26) 3.216(7) .
C(25) Ru(1) 3.560(4) .
C(25) C(8) 3.465(6) .
C(25) C(9) 2.826(6) .
C(25) C(10) 3.296(6) .
C(25) C(19) 2.814(6) .
C(25) C(24) 3.382(6) .
C(25) C(27) 2.431(7) .
C(25) C(28) 2.811(8) .
C(25) C(29) 2.435(8) .
C(26) P(2) 2.876(5) .
C(26) C(19) 2.958(7) .
C(26) C(24) 3.216(7) .
C(26) C(28) 2.401(8) .
C(26) C(29) 2.762(7) .
C(26) C(30) 2.376(5) .
C(27) C(25) 2.431(7) .
C(27) C(29) 2.380(5) .
C(27) C(30) 2.753(5) .
C(28) C(25) 2.811(8) .
C(28) C(26) 2.401(8) .
C(28) C(30) 2.397(7) .
C(29) C(25) 2.435(8) .
C(29) C(26) 2.762(7) .
C(29) C(27) 2.380(5) .
C(30) Cl(1) 3.310(4) .
C(30) P(2) 2.848(5) .
C(30) C(7) 3.485(5) .
C(30) C(9) 3.364(7) .
C(30) C(10) 3.238(7) .
C(30) C(26) 2.376(5) .
C(30) C(27) 2.753(5) .
C(30) C(28) 2.397(7) .
C(31) Ru(1) 3.475(5) .
C(31) N(1) 3.333(7) .
C(31) C(1) 3.060(7) .
C(31) C(14) 2.839(5) .
C(31) C(33) 2.427(6) .
C(31) C(34) 2.785(6) .
C(31) C(35) 2.417(6) .
C(31) C(37) 2.802(4) .
C(31) C(38) 3.001(7) .
C(32) P(1) 2.849(4) .
C(32) C(1) 3.519(8) .
C(32) C(14) 3.035(5) .
C(32) C(15) 3.413(6) .
C(32) C(34) 2.392(7) .
C(32) C(35) 2.758(7) .
C(32) C(36) 2.393(6) .
C(33) C(31) 2.427(6) .
C(33) C(35) 2.380(7) .
C(33) C(36) 2.774(7) .
C(34) C(31) 2.785(6) .
C(34) C(32) 2.392(7) .
C(34) C(36) 2.397(6) .
C(35) C(31) 2.417(6) .
C(35) C(32) 2.758(7) .
C(35) C(33) 2.380(7) .
C(36) P(1) 2.801(4) .
C(36) N(1) 3.258(8) .
C(36) C(1) 3.114(8) .
C(36) C(32) 2.393(6) .
C(36) C(33) 2.774(7) .
C(36) C(34) 2.397(6) .
C(36) C(37) 3.328(5) .
C(36) C(38) 3.330(6) .
C(37) Ru(1) 3.586(5) .
C(37) Cl(2) 3.278(5) .
C(37) C(14) 2.760(6) .
C(37) C(18) 3.003(5) .
C(37) C(31) 2.802(4) .
C(37) C(36) 3.328(5) .
C(37) C(39) 2.418(10) .
C(37) C(40) 2.798(8) .
C(37) C(41) 2.420(5) .
C(38) P(1) 2.846(7) .
C(38) C(14) 3.485(7) .
C(38) C(18) 3.433(6) .
C(38) C(31) 3.001(7) .
C(38) C(36) 3.330(6) .
C(38) C(40) 2.387(7) .
C(38) C(41) 2.745(6) .
C(38) C(42) 2.360(7) .
C(39) C(37) 2.418(10) .
C(39) C(41) 2.371(10) .
C(39) C(42) 2.736(11) .
C(40) Cl(1) 3.596(8) 1_455
C(40) C(37) 2.798(8) .
C(40) C(38) 2.387(7) .
C(40) C(42) 2.384(11) .
C(41) C(37) 2.420(5) .
C(41) C(38) 2.745(6) .
C(41) C(39) 2.371(10) .
C(42) Cl(2) 3.335(5) .
C(42) P(1) 2.798(4) .
C(42) C(14) 3.555(5) .
C(42) C(18) 3.552(6) .
C(42) C(19) 3.446(7) .
C(42) C(20) 3.462(8) .
C(42) C(38) 2.360(7) .
C(42) C(39) 2.736(11) .
C(42) C(40) 2.384(11) .
C(43) C(45) 2.35(3) .
C(43) C(46) 2.70(4) .
C(43) C(47) 2.30(3) .
C(44) C(46) 2.35(3) .
C(44) C(47) 2.66(2) .
C(44) C(48) 2.37(2) .
C(45) C(43) 2.35(3) .
C(45) C(47) 2.33(3) .
C(45) C(48) 2.75(3) .
C(46) C(43) 2.70(4) .
C(46) C(44) 2.35(3) .
C(46) C(48) 2.35(4) .
C(47) C(43) 2.30(3) .
C(47) C(44) 2.66(2) .
C(47) C(45) 2.33(3) .
C(48) C(44) 2.37(2) .
C(48) C(45) 2.75(3) .
C(48) C(46) 2.35(4) .
Ru(1) H(1) 3.204 .
Ru(1) H(5) 3.162 .
Ru(1) H(7) 3.598 .
Ru(1) H(9) 3.100 .
Ru(1) H(12) 3.134 .
Ru(1) H(21) 3.428 .
Ru(1) H(35) 3.577 .
Ru(1) H(40) 3.449 .
Fe(1) H(13) 2.682 .
Fe(1) H(14) 2.718 .
Fe(1) H(15) 2.719 .
Fe(1) H(16) 2.681 .
Fe(1) H(17) 2.700 .
Fe(1) H(18) 2.712 .
Fe(1) H(19) 2.711 .
Fe(1) H(20) 2.709 .
Cl(1) H(1) 2.910 .
Cl(1) H(7) 3.525 .
Cl(1) H(9) 2.645 .
Cl(1) H(13) 2.919 .
Cl(1) H(14) 2.827 2_665
Cl(1) H(17) 2.718 .
Cl(1) H(30) 2.497 .
Cl(1) H(38) 2.705 1_655
Cl(2) H(3) 3.091 2_666
Cl(2) H(4) 3.035 2_666
Cl(2) H(5) 2.504 .
Cl(2) H(10) 3.172 .
Cl(2) H(12) 3.463 .
Cl(2) H(21) 2.548 .
Cl(2) H(35) 2.841 .
Cl(2) H(40) 3.121 .
Cl(2) H(42) 3.160 .
P(1) H(1) 3.187 .
P(1) H(17) 3.173 .
P(1) H(20) 3.145 .
P(1) H(31) 2.944 .
P(1) H(35) 2.870 .
P(1) H(36) 2.943 .
P(1) H(40) 2.864 .
P(2) H(12) 2.885 .
P(2) H(13) 3.150 .
P(2) H(16) 3.205 .
P(2) H(21) 2.881 .
P(2) H(25) 2.950 .
P(2) H(26) 2.962 .
P(2) H(30) 2.913 .
P(2) H(40) 2.896 .
N(1) H(1) 1.982 .
N(1) H(2) 3.231 .
N(1) H(4) 3.228 .
N(1) H(5) 2.793 .
N(1) H(6) 3.184 .
N(1) H(9) 2.864 .
N(1) H(35) 3.103 .
N(2) H(5) 2.040 .
N(2) H(6) 2.040 .
N(2) H(7) 2.013 .
N(2) H(8) 2.013 .
N(2) H(9) 2.013 .
N(2) H(10) 2.023 .
N(2) H(11) 2.023 .
N(2) H(12) 2.023 .
C(1) H(2) 2.018 .
C(1) H(3) 3.226 .
C(1) H(9) 3.584 .
C(1) H(35) 3.336 .
C(2) H(1) 2.003 .
C(2) H(3) 2.022 .
C(2) H(4) 3.209 .
C(3) H(1) 3.214 .
C(3) H(2) 2.017 .
C(3) H(4) 2.012 .
C(3) H(5) 3.057 2_666
C(4) H(2) 3.209 .
C(4) H(3) 2.020 .
C(4) H(5) 3.027 .
C(4) H(5) 3.093 2_666
C(4) H(6) 2.591 .
C(4) H(9) 3.598 .
C(4) H(35) 3.580 2_666
C(5) H(1) 3.156 .
C(5) H(3) 3.235 .
C(5) H(4) 2.022 .
C(5) H(5) 2.035 .
C(5) H(6) 2.035 .
C(5) H(8) 3.036 .
C(5) H(9) 2.811 .
C(6) H(4) 2.691 .
C(6) H(7) 3.212 .
C(6) H(8) 2.422 .
C(6) H(9) 2.763 .
C(6) H(10) 2.335 .
C(6) H(11) 2.863 .
C(6) H(12) 3.152 .
C(6) H(34) 3.420 2_666
C(7) H(5) 3.242 .
C(7) H(6) 2.508 .
C(7) H(10) 3.141 .
C(7) H(11) 2.351 .
C(7) H(12) 2.903 .
C(7) H(30) 3.379 .
C(7) H(32) 3.417 1_545
C(7) H(38) 3.078 1_655
C(8) H(5) 2.500 .
C(8) H(6) 2.631 .
C(8) H(7) 2.450 .
C(8) H(8) 2.726 .
C(8) H(9) 3.220 .
C(8) H(21) 3.115 .
C(9) H(13) 2.123 .
C(9) H(14) 3.233 .
C(9) H(15) 3.229 .
C(9) H(16) 2.124 .
C(9) H(24) 3.359 2_555
C(9) H(25) 2.705 .
C(9) H(30) 3.232 .
C(9) H(40) 3.382 .
C(10) H(14) 2.113 .
C(10) H(15) 3.199 .
C(10) H(16) 3.199 .
C(10) H(17) 3.384 .
C(10) H(17) 3.506 2_665
C(10) H(18) 3.396 2_665
C(10) H(24) 2.919 2_555
C(10) H(30) 2.883 .
C(11) H(13) 2.106 .
C(11) H(15) 2.113 .
C(11) H(16) 3.200 .
C(11) H(17) 3.327 2_665
C(11) H(18) 3.391 .
C(11) H(24) 3.218 2_555
C(12) H(13) 3.197 .
C(12) H(14) 2.115 .
C(12) H(16) 2.104 .
C(12) H(19) 3.421 .
C(12) H(20) 3.110 2_565
C(12) H(25) 3.477 .
C(12) H(26) 3.399 2_555
C(12) H(27) 3.087 2_555
C(13) H(13) 3.199 .
C(13) H(14) 3.202 .
C(13) H(15) 2.109 .
C(13) H(19) 3.431 2_565
C(13) H(20) 3.462 .
C(13) H(20) 3.547 2_565
C(13) H(25) 2.493 .
C(13) H(27) 3.300 2_555
C(13) H(40) 3.351 .
C(14) H(17) 2.133 .
C(14) H(18) 3.229 .
C(14) H(19) 3.232 .
C(14) H(20) 2.132 .
C(14) H(27) 3.481 1_565
C(14) H(28) 3.572 1_565
C(14) H(31) 2.556 .
C(14) H(36) 3.514 .
C(15) H(13) 3.361 .
C(15) H(13) 3.438 2_665
C(15) H(14) 3.578 2_665
C(15) H(18) 2.120 .
C(15) H(19) 3.214 .
C(15) H(20) 3.215 .
C(15) H(23) 3.289 1_665
C(15) H(28) 3.279 1_565
C(15) H(31) 2.681 .
C(16) H(13) 3.170 2_665
C(16) H(14) 3.393 .
C(16) H(17) 2.122 .
C(16) H(19) 2.108 .
C(16) H(20) 3.191 .
C(16) H(28) 2.967 1_565
C(16) H(29) 3.187 2_665
C(16) H(30) 3.313 2_665
C(16) H(31) 3.536 .
C(17) H(15) 3.431 .
C(17) H(16) 3.310 2_565
C(17) H(17) 3.213 .
C(17) H(18) 2.106 .
C(17) H(20) 2.099 .
C(17) H(20) 3.359 2_565
C(17) H(27) 3.148 1_565
C(17) H(28) 3.086 1_565
C(18) H(15) 3.235 2_565
C(18) H(16) 3.431 .
C(18) H(17) 3.217 .
C(18) H(18) 3.191 .
C(18) H(19) 2.103 .
C(18) H(19) 3.543 2_565
C(18) H(27) 2.805 1_565
C(18) H(28) 3.431 1_565
C(18) H(31) 3.378 .
C(18) H(36) 3.592 .
C(19) H(12) 3.160 .
C(19) H(16) 2.973 .
C(19) H(21) 2.022 .
C(19) H(22) 3.256 .
C(19) H(24) 3.265 .
C(19) H(25) 2.028 .
C(19) H(26) 2.454 .
C(19) H(40) 2.513 .
C(20) H(12) 2.931 .
C(20) H(22) 2.036 .
C(20) H(23) 3.248 .
C(20) H(25) 3.231 .
C(20) H(26) 2.992 .
C(20) H(40) 2.651 .
C(21) H(21) 2.036 .
C(21) H(23) 2.010 .
C(21) H(24) 3.224 .
C(21) H(40) 3.511 .
C(21) H(41) 3.444 .
C(21) H(42) 3.594 .
C(22) H(17) 3.565 1_445
C(22) H(21) 3.244 .
C(22) H(22) 2.010 .
C(22) H(24) 2.013 .
C(22) H(25) 3.221 .
C(22) H(31) 3.555 1_445
C(23) H(16) 3.594 .
C(23) H(22) 3.222 .
C(23) H(23) 2.010 .
C(23) H(25) 2.014 .
C(23) H(26) 3.326 .
C(24) H(16) 2.666 .
C(24) H(21) 3.236 .
C(24) H(23) 3.226 .
C(24) H(24) 2.022 .
C(24) H(25) 3.160 2_555
C(24) H(26) 2.634 .
C(24) H(40) 3.325 .
C(25) H(7) 3.105 .
C(25) H(12) 2.737 .
C(25) H(13) 3.192 .
C(25) H(24) 3.201 2_555
C(25) H(25) 3.285 .
C(25) H(26) 2.026 .
C(25) H(27) 3.274 .
C(25) H(29) 3.278 .
C(25) H(30) 2.024 .
C(26) H(12) 2.842 .
C(26) H(24) 3.458 2_555
C(26) H(25) 3.235 .
C(26) H(25) 3.356 2_555
C(26) H(27) 2.035 .
C(26) H(28) 3.250 .
C(26) H(30) 3.228 .
C(27) H(15) 3.279 2_555
C(27) H(16) 3.354 2_555
C(27) H(26) 2.030 .
C(27) H(28) 2.015 .
C(27) H(29) 3.229 .
C(27) H(31) 3.350 1_545
C(28) H(24) 3.507 2_555
C(28) H(26) 3.242 .
C(28) H(27) 2.013 .
C(28) H(29) 2.020 .
C(28) H(30) 3.239 .
C(28) H(31) 3.015 1_545
C(29) H(7) 3.178 .
C(29) H(18) 2.999 2_665
C(29) H(24) 3.252 2_555
C(29) H(27) 3.228 .
C(29) H(28) 2.019 .
C(29) H(30) 2.026 .
C(30) H(7) 2.762 .
C(30) H(9) 3.525 .
C(30) H(13) 2.758 .
C(30) H(18) 2.908 2_665
C(30) H(24) 3.092 2_555
C(30) H(26) 3.229 .
C(30) H(28) 3.248 .
C(30) H(29) 2.036 .
C(31) H(1) 2.549 .
C(31) H(31) 2.027 .
C(31) H(32) 3.273 .
C(31) H(34) 3.263 .
C(31) H(35) 2.032 .
C(31) H(36) 2.527 .
C(32) H(1) 2.774 .
C(32) H(17) 3.448 .
C(32) H(23) 3.252 1_665
C(32) H(28) 3.415 1_565
C(32) H(32) 2.043 .
C(32) H(33) 3.242 .
C(32) H(35) 3.245 .
C(32) H(36) 3.086 .
C(33) H(1) 3.368 .
C(33) H(7) 3.432 1_565
C(33) H(11) 3.267 1_565
C(33) H(22) 3.456 1_665
C(33) H(31) 2.036 .
C(33) H(33) 2.008 .
C(33) H(34) 3.225 .
C(34) H(11) 3.175 1_565
C(34) H(31) 3.237 .
C(34) H(32) 2.015 .
C(34) H(34) 2.008 .
C(34) H(35) 3.242 .
C(35) H(1) 3.539 .
C(35) H(6) 3.292 2_666
C(35) H(32) 3.227 .
C(35) H(33) 2.005 .
C(35) H(35) 2.036 .
C(35) H(36) 3.597 .
C(35) H(44) 3.440 2_566
C(35) H(45) 3.504 2_566
C(36) H(1) 2.982 .
C(36) H(4) 3.475 2_666
C(36) H(31) 3.243 .
C(36) H(33) 3.244 .
C(36) H(34) 2.035 .
C(36) H(36) 2.843 .
C(36) H(44) 3.245 2_566
C(37) H(20) 2.647 .
C(37) H(35) 3.178 .
C(37) H(36) 2.025 .
C(37) H(37) 3.262 .
C(37) H(39) 3.261 .
C(37) H(40) 2.010 .
C(38) H(15) 3.180 2_565
C(38) H(20) 2.903 .
C(38) H(27) 3.580 1_565
C(38) H(35) 3.335 .
C(38) H(37) 2.020 .
C(38) H(38) 3.236 .
C(38) H(40) 3.213 .
C(38) H(44) 3.545 2_566
C(38) H(45) 3.538 2_566
C(39) H(15) 2.897 2_565
C(39) H(20) 3.486 .
C(39) H(36) 2.014 .
C(39) H(38) 2.016 .
C(39) H(39) 3.222 .
C(40) H(9) 2.986 1_455
C(40) H(15) 3.390 2_565
C(40) H(19) 3.378 2_565
C(40) H(36) 3.229 .
C(40) H(37) 2.013 .
C(40) H(39) 2.014 .
C(40) H(40) 3.225 .
C(41) H(19) 2.925 2_565
C(41) H(37) 3.220 .
C(41) H(38) 2.015 .
C(41) H(40) 2.016 .
C(41) H(42) 3.423 .
C(42) H(16) 3.337 .
C(42) H(19) 3.279 2_565
C(42) H(20) 3.051 .
C(42) H(21) 3.449 .
C(42) H(36) 3.213 .
C(42) H(38) 3.235 .
C(42) H(39) 2.028 .
C(42) H(42) 3.568 .
C(43) H(2) 3.591 1_445
C(43) H(3) 2.959 2_666
C(43) H(22) 3.374 .
C(43) H(33) 3.187 1_445
C(43) H(42) 1.996 .
C(43) H(43) 3.204 .
C(43) H(45) 3.150 .
C(43) H(46) 2.022 .
C(44) H(3) 3.087 2_666
C(44) H(8) 3.532 1_455
C(44) H(33) 3.454 1_445
C(44) H(41) 1.993 .
C(44) H(43) 2.001 .
C(44) H(44) 3.205 .
C(44) H(46) 3.224 .
C(45) H(3) 3.377 2_666
C(45) H(8) 3.286 1_455
C(45) H(41) 3.193 .
C(45) H(42) 1.988 .
C(45) H(43) 3.535 2_566
C(45) H(44) 2.039 .
C(45) H(45) 3.174 .
C(46) H(3) 3.533 2_666
C(46) H(34) 3.334 2_566
C(46) H(35) 3.566 2_566
C(46) H(42) 3.207 .
C(46) H(43) 2.044 .
C(46) H(43) 3.417 2_566
C(46) H(45) 1.933 .
C(46) H(46) 3.196 .
C(47) H(3) 3.418 2_666
C(47) H(34) 3.508 2_566
C(47) H(41) 3.158 .
C(47) H(43) 3.181 .
C(47) H(44) 1.959 .
C(47) H(46) 2.012 .
C(48) H(3) 3.188 2_666
C(48) H(10) 3.510 2_556
C(48) H(33) 3.342 1_445
C(48) H(41) 1.998 .
C(48) H(42) 3.211 .
C(48) H(44) 3.194 .
C(48) H(45) 1.972 .
H(1) Ru(1) 3.204 .
H(1) Cl(1) 2.910 .
H(1) P(1) 3.187 .
H(1) N(1) 1.982 .
H(1) C(2) 2.003 .
H(1) C(3) 3.214 .
H(1) C(5) 3.156 .
H(1) C(31) 2.549 .
H(1) C(32) 2.774 .
H(1) C(33) 3.368 .
H(1) C(35) 3.539 .
H(1) C(36) 2.982 .
H(1) H(2) 2.299 .
H(1) H(17) 3.405 .
H(1) H(22) 3.529 1_665
H(1) H(23) 3.424 1_665
H(1) H(31) 3.095 .
H(1) H(35) 3.403 .
H(2) N(1) 3.231 .
H(2) C(1) 2.018 .
H(2) C(3) 2.017 .
H(2) C(4) 3.209 .
H(2) C(43) 3.591 1_665
H(2) H(1) 2.299 .
H(2) H(3) 2.328 .
H(2) H(22) 3.044 1_665
H(2) H(41) 2.816 1_665
H(2) H(46) 3.532 1_665
H(3) Cl(2) 3.091 2_666
H(3) C(1) 3.226 .
H(3) C(2) 2.022 .
H(3) C(4) 2.020 .
H(3) C(5) 3.235 .
H(3) C(43) 2.959 2_666
H(3) C(44) 3.087 2_666
H(3) C(45) 3.377 2_666
H(3) C(46) 3.533 2_666
H(3) C(47) 3.418 2_666
H(3) C(48) 3.188 2_666
H(3) H(2) 2.328 .
H(3) H(4) 2.322 .
H(3) H(5) 3.014 2_666
H(3) H(41) 3.273 2_666
H(3) H(42) 3.493 2_666
H(4) Cl(2) 3.035 2_666
H(4) N(1) 3.228 .
H(4) C(2) 3.209 .
H(4) C(3) 2.012 .
H(4) C(5) 2.022 .
H(4) C(6) 2.691 .
H(4) C(36) 3.475 2_666
H(4) H(3) 2.322 .
H(4) H(5) 3.152 .
H(4) H(5) 3.115 2_666
H(4) H(6) 2.435 .
H(4) H(34) 3.471 2_666
H(4) H(35) 2.668 2_666
H(4) H(43) 3.522 1_655
H(4) H(44) 3.312 1_655
H(5) Ru(1) 3.162 .
H(5) Cl(2) 2.504 .
H(5) N(1) 2.793 .
H(5) N(2) 2.040 .
H(5) C(3) 3.057 2_666
H(5) C(4) 3.027 .
H(5) C(4) 3.093 2_666
H(5) C(5) 2.035 .
H(5) C(7) 3.242 .
H(5) C(8) 2.500 .
H(5) H(3) 3.014 2_666
H(5) H(4) 3.152 .
H(5) H(4) 3.115 2_666
H(5) H(6) 1.587 .
H(5) H(8) 3.313 .
H(5) H(10) 2.097 .
H(5) H(11) 3.142 .
H(5) H(12) 3.180 .
H(5) H(34) 3.558 2_666
H(6) N(1) 3.184 .
H(6) N(2) 2.040 .
H(6) C(4) 2.591 .
H(6) C(5) 2.035 .
H(6) C(7) 2.508 .
H(6) C(8) 2.631 .
H(6) C(35) 3.292 2_666
H(6) H(4) 2.435 .
H(6) H(5) 1.587 .
H(6) H(7) 3.302 .
H(6) H(8) 2.146 .
H(6) H(9) 3.004 .
H(6) H(10) 2.537 .
H(6) H(11) 2.798 .
H(6) H(12) 3.546 .
H(6) H(34) 2.509 2_666
H(6) H(35) 3.513 2_666
H(7) Ru(1) 3.598 .
H(7) Cl(1) 3.525 .
H(7) N(2) 2.013 .
H(7) C(6) 3.212 .
H(7) C(8) 2.450 .
H(7) C(25) 3.105 .
H(7) C(29) 3.178 .
H(7) C(30) 2.762 .
H(7) C(33) 3.432 1_545
H(7) H(6) 3.302 .
H(7) H(8) 1.584 .
H(7) H(9) 1.584 .
H(7) H(10) 3.350 .
H(7) H(11) 2.212 .
H(7) H(12) 2.727 .
H(7) H(29) 3.510 .
H(7) H(30) 2.845 .
H(7) H(32) 2.770 1_545
H(7) H(38) 3.174 1_655
H(7) H(39) 3.542 1_655
H(8) N(2) 2.013 .
H(8) C(5) 3.036 .
H(8) C(6) 2.422 .
H(8) C(8) 2.726 .
H(8) C(44) 3.532 1_655
H(8) C(45) 3.286 1_655
H(8) H(5) 3.313 .
H(8) H(6) 2.146 .
H(8) H(7) 1.584 .
H(8) H(9) 1.584 .
H(8) H(10) 3.307 .
H(8) H(11) 2.452 .
H(8) H(12) 3.437 .
H(8) H(32) 3.179 1_545
H(8) H(33) 3.151 1_545
H(8) H(38) 3.476 1_655
H(8) H(42) 3.519 1_655
H(8) H(43) 3.104 1_655
H(9) Ru(1) 3.100 .
H(9) Cl(1) 2.645 .
H(9) N(1) 2.864 .
H(9) N(2) 2.013 .
H(9) C(1) 3.584 .
H(9) C(4) 3.598 .
H(9) C(5) 2.811 .
H(9) C(6) 2.763 .
H(9) C(8) 3.220 .
H(9) C(30) 3.525 .
H(9) C(40) 2.986 1_655
H(9) H(6) 3.004 .
H(9) H(7) 1.584 .
H(9) H(8) 1.584 .
H(9) H(11) 3.298 .
H(9) H(30) 3.163 .
H(9) H(38) 2.253 1_655
H(9) H(39) 3.575 1_655
H(10) Cl(2) 3.172 .
H(10) N(2) 2.023 .
H(10) C(6) 2.335 .
H(10) C(7) 3.141 .
H(10) C(48) 3.510 2_556
H(10) H(5) 2.097 .
H(10) H(6) 2.537 .
H(10) H(7) 3.350 .
H(10) H(8) 3.307 .
H(10) H(11) 1.584 .
H(10) H(12) 1.584 .
H(10) H(21) 2.971 .
H(10) H(45) 3.424 2_556
H(10) H(46) 2.762 2_556
H(11) N(2) 2.023 .
H(11) C(6) 2.863 .
H(11) C(7) 2.351 .
H(11) C(33) 3.267 1_545
H(11) C(34) 3.175 1_545
H(11) H(5) 3.142 .
H(11) H(6) 2.798 .
H(11) H(7) 2.212 .
H(11) H(8) 2.452 .
H(11) H(9) 3.298 .
H(11) H(10) 1.584 .
H(11) H(12) 1.584 .
H(11) H(32) 3.200 1_545
H(11) H(33) 3.042 1_545
H(11) H(45) 3.425 2_556
H(12) Ru(1) 3.134 .
H(12) Cl(2) 3.463 .
H(12) P(2) 2.885 .
H(12) N(2) 2.023 .
H(12) C(6) 3.152 .
H(12) C(7) 2.903 .
H(12) C(19) 3.160 .
H(12) C(20) 2.931 .
H(12) C(25) 2.737 .
H(12) C(26) 2.842 .
H(12) H(5) 3.180 .
H(12) H(6) 3.546 .
H(12) H(7) 2.727 .
H(12) H(8) 3.437 .
H(12) H(10) 1.584 .
H(12) H(11) 1.584 .
H(12) H(21) 2.487 .
H(12) H(26) 2.789 .
H(13) Fe(1) 2.682 .
H(13) Cl(1) 2.919 .
H(13) P(2) 3.150 .
H(13) C(9) 2.123 .
H(13) C(11) 2.106 .
H(13) C(12) 3.197 .
H(13) C(13) 3.199 .
H(13) C(15) 3.361 .
H(13) C(15) 3.438 2_665
H(13) C(16) 3.170 2_665
H(13) C(25) 3.192 .
H(13) C(30) 2.758 .
H(13) H(14) 2.516 .
H(13) H(14) 3.494 2_665
H(13) H(17) 3.228 .
H(13) H(17) 3.087 2_665
H(13) H(18) 2.524 2_665
H(13) H(24) 3.019 2_555
H(13) H(30) 2.221 .
H(14) Fe(1) 2.718 .
H(14) Cl(1) 2.827 2_665
H(14) C(9) 3.233 .
H(14) C(10) 2.113 .
H(14) C(12) 2.115 .
H(14) C(13) 3.202 .
H(14) C(15) 3.578 2_665
H(14) C(16) 3.393 .
H(14) H(13) 2.516 .
H(14) H(13) 3.494 2_665
H(14) H(15) 2.526 .
H(14) H(17) 2.719 2_665
H(14) H(18) 3.258 .
H(14) H(23) 3.388 2_555
H(14) H(24) 3.509 2_555
H(14) H(37) 3.391 2_565
H(14) H(38) 3.269 2_565
H(15) Fe(1) 2.719 .
H(15) C(9) 3.229 .
H(15) C(10) 3.199 .
H(15) C(11) 2.113 .
H(15) C(13) 2.109 .
H(15) C(17) 3.431 .
H(15) C(18) 3.235 2_565
H(15) C(27) 3.279 2_555
H(15) C(38) 3.180 2_565
H(15) C(39) 2.897 2_565
H(15) C(40) 3.390 2_565
H(15) H(14) 2.526 .
H(15) H(16) 2.512 .
H(15) H(19) 3.301 .
H(15) H(20) 2.465 2_565
H(15) H(26) 3.165 2_555
H(15) H(27) 2.519 2_555
H(15) H(36) 3.384 2_565
H(15) H(37) 2.928 2_565
H(16) Fe(1) 2.681 .
H(16) P(2) 3.205 .
H(16) C(9) 2.124 .
H(16) C(10) 3.199 .
H(16) C(11) 3.200 .
H(16) C(12) 2.104 .
H(16) C(17) 3.310 2_565
H(16) C(18) 3.431 .
H(16) C(19) 2.973 .
H(16) C(23) 3.594 .
H(16) C(24) 2.666 .
H(16) C(27) 3.354 2_555
H(16) C(42) 3.337 .
H(16) H(15) 2.512 .
H(16) H(19) 2.688 2_565
H(16) H(20) 3.328 .
H(16) H(20) 3.339 2_565
H(16) H(25) 2.329 .
H(16) H(27) 2.960 2_555
H(16) H(40) 2.858 .
H(17) Fe(1) 2.700 .
H(17) Cl(1) 2.718 .
H(17) P(1) 3.173 .
H(17) C(10) 3.384 .
H(17) C(10) 3.506 2_665
H(17) C(11) 3.327 2_665
H(17) C(14) 2.133 .
H(17) C(16) 2.122 .
H(17) C(17) 3.213 .
H(17) C(18) 3.217 .
H(17) C(22) 3.565 1_665
H(17) C(32) 3.448 .
H(17) H(1) 3.405 .
H(17) H(13) 3.228 .
H(17) H(13) 3.087 2_665
H(17) H(14) 2.719 2_665
H(17) H(18) 2.530 .
H(17) H(23) 2.732 1_665
H(17) H(31) 2.785 .
H(18) Fe(1) 2.712 .
H(18) C(10) 3.396 2_665
H(18) C(11) 3.391 .
H(18) C(14) 3.229 .
H(18) C(15) 2.120 .
H(18) C(17) 2.106 .
H(18) C(18) 3.191 .
H(18) C(29) 2.999 2_665
H(18) C(30) 2.908 2_665
H(18) H(13) 2.524 2_665
H(18) H(14) 3.258 .
H(18) H(17) 2.530 .
H(18) H(19) 2.514 .
H(18) H(28) 3.235 1_565
H(18) H(29) 2.559 2_665
H(18) H(30) 2.373 2_665
H(18) H(38) 3.559 2_565
H(19) Fe(1) 2.711 .
H(19) C(12) 3.421 .
H(19) C(13) 3.431 2_565
H(19) C(14) 3.232 .
H(19) C(15) 3.214 .
H(19) C(16) 2.108 .
H(19) C(18) 2.103 .
H(19) C(18) 3.543 2_565
H(19) C(40) 3.378 2_565
H(19) C(41) 2.925 2_565
H(19) C(42) 3.279 2_565
H(19) H(15) 3.301 .
H(19) H(16) 2.688 2_565
H(19) H(18) 2.514 .
H(19) H(20) 2.506 .
H(19) H(20) 2.819 2_565
H(19) H(27) 3.352 1_565
H(19) H(28) 3.435 1_565
H(19) H(29) 3.569 2_665
H(19) H(39) 2.931 2_565
H(19) H(40) 3.504 2_565
H(20) Fe(1) 2.709 .
H(20) P(1) 3.145 .
H(20) C(12) 3.110 2_565
H(20) C(13) 3.462 .
H(20) C(13) 3.547 2_565
H(20) C(14) 2.132 .
H(20) C(15) 3.215 .
H(20) C(16) 3.191 .
H(20) C(17) 2.099 .
H(20) C(17) 3.359 2_565
H(20) C(37) 2.647 .
H(20) C(38) 2.903 .
H(20) C(39) 3.486 .
H(20) C(42) 3.051 .
H(20) H(15) 2.465 2_565
H(20) H(16) 3.328 .
H(20) H(16) 3.339 2_565
H(20) H(19) 2.506 .
H(20) H(19) 2.819 2_565
H(20) H(20) 3.358 2_565
H(20) H(27) 2.740 1_565
H(20) H(36) 3.219 .
H(20) H(40) 3.445 .
H(21) Ru(1) 3.428 .
H(21) Cl(2) 2.548 .
H(21) P(2) 2.881 .
H(21) C(8) 3.115 .
H(21) C(19) 2.022 .
H(21) C(21) 2.036 .
H(21) C(22) 3.244 .
H(21) C(24) 3.236 .
H(21) C(42) 3.449 .
H(21) H(10) 2.971 .
H(21) H(12) 2.487 .
H(21) H(22) 2.334 .
H(21) H(26) 3.423 .
H(21) H(40) 2.728 .
H(21) H(41) 3.379 .
H(21) H(42) 3.197 .
H(22) C(19) 3.256 .
H(22) C(20) 2.036 .
H(22) C(22) 2.010 .
H(22) C(23) 3.222 .
H(22) C(33) 3.456 1_445
H(22) C(43) 3.374 .
H(22) H(1) 3.529 1_445
H(22) H(2) 3.044 1_445
H(22) H(21) 2.334 .
H(22) H(23) 2.305 .
H(22) H(32) 3.141 1_445
H(22) H(41) 2.631 .
H(22) H(42) 3.164 .
H(23) C(15) 3.289 1_445
H(23) C(20) 3.248 .
H(23) C(21) 2.010 .
H(23) C(23) 2.010 .
H(23) C(24) 3.226 .
H(23) C(32) 3.252 1_445
H(23) H(1) 3.424 1_445
H(23) H(14) 3.388 2_555
H(23) H(17) 2.732 1_445
H(23) H(22) 2.305 .
H(23) H(24) 2.310 .
H(23) H(28) 3.536 1_455
H(23) H(31) 2.710 1_445
H(23) H(32) 3.382 1_445
H(24) C(9) 3.359 2_555
H(24) C(10) 2.919 2_555
H(24) C(11) 3.218 2_555
H(24) C(19) 3.265 .
H(24) C(21) 3.224 .
H(24) C(22) 2.013 .
H(24) C(24) 2.022 .
H(24) C(25) 3.201 2_555
H(24) C(26) 3.458 2_555
H(24) C(28) 3.507 2_555
H(24) C(29) 3.252 2_555
H(24) C(30) 3.092 2_555
H(24) H(13) 3.019 2_555
H(24) H(14) 3.509 2_555
H(24) H(23) 2.310 .
H(24) H(25) 2.311 .
H(24) H(25) 3.518 2_555
H(24) H(30) 3.458 2_555
H(25) P(2) 2.950 .
H(25) C(9) 2.705 .
H(25) C(12) 3.477 .
H(25) C(13) 2.493 .
H(25) C(19) 2.028 .
H(25) C(20) 3.231 .
H(25) C(22) 3.221 .
H(25) C(23) 2.014 .
H(25) C(24) 3.160 2_555
H(25) C(25) 3.285 .
H(25) C(26) 3.235 .
H(25) C(26) 3.356 2_555
H(25) H(16) 2.329 .
H(25) H(24) 2.311 .
H(25) H(24) 3.518 2_555
H(25) H(25) 2.460 2_555
H(25) H(26) 2.872 .
H(25) H(26) 3.356 2_555
H(26) P(2) 2.962 .
H(26) C(12) 3.399 2_555
H(26) C(19) 2.454 .
H(26) C(20) 2.992 .
H(26) C(23) 3.326 .
H(26) C(24) 2.634 .
H(26) C(25) 2.026 .
H(26) C(27) 2.030 .
H(26) C(28) 3.242 .
H(26) C(30) 3.229 .
H(26) H(12) 2.789 .
H(26) H(15) 3.165 2_555
H(26) H(21) 3.423 .
H(26) H(25) 2.872 .
H(26) H(25) 3.356 2_555
H(26) H(27) 2.326 .
H(27) C(12) 3.087 2_555
H(27) C(13) 3.300 2_555
H(27) C(14) 3.481 1_545
H(27) C(17) 3.148 1_545
H(27) C(18) 2.805 1_545
H(27) C(25) 3.274 .
H(27) C(26) 2.035 .
H(27) C(28) 2.013 .
H(27) C(29) 3.228 .
H(27) C(38) 3.580 1_545
H(27) H(15) 2.519 2_555
H(27) H(16) 2.960 2_555
H(27) H(19) 3.352 1_545
H(27) H(20) 2.740 1_545
H(27) H(26) 2.326 .
H(27) H(28) 2.312 .
H(27) H(31) 3.208 1_545
H(27) H(36) 3.181 1_545
H(28) C(14) 3.572 1_545
H(28) C(15) 3.279 1_545
H(28) C(16) 2.967 1_545
H(28) C(17) 3.086 1_545
H(28) C(18) 3.431 1_545
H(28) C(26) 3.250 .
H(28) C(27) 2.015 .
H(28) C(29) 2.019 .
H(28) C(30) 3.248 .
H(28) C(32) 3.415 1_545
H(28) H(18) 3.235 1_545
H(28) H(19) 3.435 1_545
H(28) H(23) 3.536 1_655
H(28) H(27) 2.312 .
H(28) H(29) 2.320 .
H(28) H(29) 3.134 2_655
H(28) H(31) 2.611 1_545
H(29) C(16) 3.187 2_665
H(29) C(25) 3.278 .
H(29) C(27) 3.229 .
H(29) C(28) 2.020 .
H(29) C(30) 2.036 .
H(29) H(7) 3.510 .
H(29) H(18) 2.559 2_665
H(29) H(19) 3.569 2_665
H(29) H(28) 2.320 .
H(29) H(28) 3.134 2_655
H(29) H(30) 2.324 .
H(29) H(39) 2.962 1_655
H(30) Cl(1) 2.497 .
H(30) P(2) 2.913 .
H(30) C(7) 3.379 .
H(30) C(9) 3.232 .
H(30) C(10) 2.883 .
H(30) C(16) 3.313 2_665
H(30) C(25) 2.024 .
H(30) C(26) 3.228 .
H(30) C(28) 3.239 .
H(30) C(29) 2.026 .
H(30) H(7) 2.845 .
H(30) H(9) 3.163 .
H(30) H(13) 2.221 .
H(30) H(18) 2.373 2_665
H(30) H(24) 3.458 2_555
H(30) H(29) 2.324 .
H(30) H(38) 3.174 1_655
H(31) P(1) 2.944 .
H(31) C(14) 2.556 .
H(31) C(15) 2.681 .
H(31) C(16) 3.536 .
H(31) C(18) 3.378 .
H(31) C(22) 3.555 1_665
H(31) C(27) 3.350 1_565
H(31) C(28) 3.015 1_565
H(31) C(31) 2.027 .
H(31) C(33) 2.036 .
H(31) C(34) 3.237 .
H(31) C(36) 3.243 .
H(31) H(1) 3.095 .
H(31) H(17) 2.785 .
H(31) H(23) 2.710 1_665
H(31) H(27) 3.208 1_565
H(31) H(28) 2.611 1_565
H(31) H(32) 2.339 .
H(31) H(36) 3.443 .
H(32) C(7) 3.417 1_565
H(32) C(31) 3.273 .
H(32) C(32) 2.043 .
H(32) C(34) 2.015 .
H(32) C(35) 3.227 .
H(32) H(7) 2.770 1_565
H(32) H(8) 3.179 1_565
H(32) H(11) 3.200 1_565
H(32) H(22) 3.141 1_665
H(32) H(23) 3.382 1_665
H(32) H(31) 2.339 .
H(32) H(33) 2.308 .
H(33) C(32) 3.242 .
H(33) C(33) 2.008 .
H(33) C(35) 2.005 .
H(33) C(36) 3.244 .
H(33) C(43) 3.187 1_665
H(33) C(44) 3.454 1_665
H(33) C(48) 3.342 1_665
H(33) H(8) 3.151 1_565
H(33) H(11) 3.042 1_565
H(33) H(32) 2.308 .
H(33) H(34) 2.299 .
H(33) H(34) 3.547 2_676
H(33) H(41) 3.418 1_665
H(34) C(6) 3.420 2_666
H(34) C(31) 3.263 .
H(34) C(33) 3.225 .
H(34) C(34) 2.008 .
H(34) C(36) 2.035 .
H(34) C(46) 3.334 2_566
H(34) C(47) 3.508 2_566
H(34) H(4) 3.471 2_666
H(34) H(5) 3.558 2_666
H(34) H(6) 2.509 2_666
H(34) H(33) 2.299 .
H(34) H(33) 3.547 2_676
H(34) H(35) 2.334 .
H(34) H(44) 3.178 2_566
H(34) H(45) 3.475 2_566
H(35) Ru(1) 3.577 .
H(35) Cl(2) 2.841 .
H(35) P(1) 2.870 .
H(35) N(1) 3.103 .
H(35) C(1) 3.336 .
H(35) C(4) 3.580 2_666
H(35) C(31) 2.032 .
H(35) C(32) 3.245 .
H(35) C(34) 3.242 .
H(35) C(35) 2.036 .
H(35) C(37) 3.178 .
H(35) C(38) 3.335 .
H(35) C(46) 3.566 2_566
H(35) H(1) 3.403 .
H(35) H(4) 2.668 2_666
H(35) H(6) 3.513 2_666
H(35) H(34) 2.334 .
H(35) H(36) 3.077 .
H(35) H(44) 2.825 2_566
H(36) P(1) 2.943 .
H(36) C(14) 3.514 .
H(36) C(18) 3.592 .
H(36) C(31) 2.527 .
H(36) C(32) 3.086 .
H(36) C(35) 3.597 .
H(36) C(36) 2.843 .
H(36) C(37) 2.025 .
H(36) C(39) 2.014 .
H(36) C(40) 3.229 .
H(36) C(42) 3.213 .
H(36) H(15) 3.384 2_565
H(36) H(20) 3.219 .
H(36) H(27) 3.181 1_565
H(36) H(31) 3.443 .
H(36) H(35) 3.077 .
H(36) H(37) 2.308 .
H(36) H(44) 3.402 2_566
H(36) H(45) 3.000 2_566
H(37) C(37) 3.262 .
H(37) C(38) 2.020 .
H(37) C(40) 2.013 .
H(37) C(41) 3.220 .
H(37) H(14) 3.391 2_565
H(37) H(15) 2.928 2_565
H(37) H(36) 2.308 .
H(37) H(38) 2.314 .
H(37) H(45) 3.226 2_566
H(38) Cl(1) 2.705 1_455
H(38) C(7) 3.078 1_455
H(38) C(38) 3.236 .
H(38) C(39) 2.016 .
H(38) C(41) 2.015 .
H(38) C(42) 3.235 .
H(38) H(7) 3.174 1_455
H(38) H(8) 3.476 1_455
H(38) H(9) 2.253 1_455
H(38) H(14) 3.269 2_565
H(38) H(18) 3.559 2_565
H(38) H(30) 3.174 1_455
H(38) H(37) 2.314 .
H(38) H(39) 2.316 .
H(39) C(37) 3.261 .
H(39) C(39) 3.222 .
H(39) C(40) 2.014 .
H(39) C(42) 2.028 .
H(39) H(7) 3.542 1_455
H(39) H(9) 3.575 1_455
H(39) H(19) 2.931 2_565
H(39) H(29) 2.962 1_455
H(39) H(38) 2.316 .
H(39) H(40) 2.313 .
H(39) H(42) 3.424 .
H(40) Ru(1) 3.449 .
H(40) Cl(2) 3.121 .
H(40) P(1) 2.864 .
H(40) P(2) 2.896 .
H(40) C(9) 3.382 .
H(40) C(13) 3.351 .
H(40) C(19) 2.513 .
H(40) C(20) 2.651 .
H(40) C(21) 3.511 .
H(40) C(24) 3.325 .
H(40) C(37) 2.010 .
H(40) C(38) 3.213 .
H(40) C(40) 3.225 .
H(40) C(41) 2.016 .
H(40) H(16) 2.858 .
H(40) H(19) 3.504 2_565
H(40) H(20) 3.445 .
H(40) H(21) 2.728 .
H(40) H(39) 2.313 .
H(41) C(21) 3.444 .
H(41) C(44) 1.993 .
H(41) C(45) 3.193 .
H(41) C(47) 3.158 .
H(41) C(48) 1.998 .
H(41) H(2) 2.816 1_445
H(41) H(3) 3.273 2_666
H(41) H(21) 3.379 .
H(41) H(22) 2.631 .
H(41) H(33) 3.418 1_445
H(41) H(42) 2.282 .
H(41) H(46) 2.319 .
H(41) H(46) 3.416 2_556
H(42) Cl(2) 3.160 .
H(42) C(21) 3.594 .
H(42) C(41) 3.423 .
H(42) C(42) 3.568 .
H(42) C(43) 1.996 .
H(42) C(45) 1.988 .
H(42) C(46) 3.207 .
H(42) C(48) 3.211 .
H(42) H(3) 3.493 2_666
H(42) H(8) 3.519 1_455
H(42) H(21) 3.197 .
H(42) H(22) 3.164 .
H(42) H(39) 3.424 .
H(42) H(41) 2.282 .
H(42) H(43) 2.296 .
H(43) C(43) 3.204 .
H(43) C(44) 2.001 .
H(43) C(45) 3.535 2_566
H(43) C(46) 2.044 .
H(43) C(46) 3.417 2_566
H(43) C(47) 3.181 .
H(43) H(4) 3.522 1_455
H(43) H(8) 3.104 1_455
H(43) H(42) 2.296 .
H(43) H(43) 3.196 2_566
H(43) H(44) 2.355 .
H(43) H(44) 2.962 2_566
H(44) C(35) 3.440 2_566
H(44) C(36) 3.245 2_566
H(44) C(38) 3.545 2_566
H(44) C(44) 3.205 .
H(44) C(45) 2.039 .
H(44) C(47) 1.959 .
H(44) C(48) 3.194 .
H(44) H(4) 3.312 1_455
H(44) H(34) 3.178 2_566
H(44) H(35) 2.825 2_566
H(44) H(36) 3.402 2_566
H(44) H(43) 2.355 .
H(44) H(43) 2.962 2_566
H(44) H(45) 2.222 .
H(45) C(35) 3.504 2_566
H(45) C(38) 3.538 2_566
H(45) C(43) 3.150 .
H(45) C(45) 3.174 .
H(45) C(46) 1.933 .
H(45) C(48) 1.972 .
H(45) H(10) 3.424 2_556
H(45) H(11) 3.425 2_556
H(45) H(34) 3.475 2_566
H(45) H(36) 3.000 2_566
H(45) H(37) 3.226 2_566
H(45) H(44) 2.222 .
H(45) H(46) 2.285 .
H(46) C(43) 2.022 .
H(46) C(44) 3.224 .
H(46) C(46) 3.196 .
H(46) C(47) 2.012 .
H(46) H(2) 3.532 1_445
H(46) H(10) 2.762 2_556
H(46) H(41) 2.319 .
H(46) H(41) 3.416 2_556
H(46) H(45) 2.285 .

loop_
_geom_torsion_atom_site_label_1
_geom_torsion_atom_site_label_2
_geom_torsion_atom_site_label_3
_geom_torsion_atom_site_label_4
_geom_torsion
Cl(1) Ru(1) P(1) C(14) 34.57(12)
Cl(1) Ru(1) P(1) C(31) -86.90(16)
Cl(1) Ru(1) P(1) C(37) 157.37(15)
Cl(1) Ru(1) P(2) C(9) -52.77(18)
Cl(1) Ru(1) P(2) C(19) -179.73(19)
Cl(1) Ru(1) P(2) C(25) 61.99(14)
Cl(1) Ru(1) N(1) C(1) 49.4(4)
Cl(1) Ru(1) N(1) C(5) -119.0(3)
Cl(1) Ru(1) N(2) C(6) 115.2(2)
Cl(1) Ru(1) N(2) C(7) -1.6(2)
Cl(1) Ru(1) N(2) C(8) -129.3(3)
Cl(2) Ru(1) P(1) C(14) -155.40(12)
Cl(2) Ru(1) P(1) C(31) 83.13(16)
Cl(2) Ru(1) P(1) C(37) -32.60(15)
Cl(2) Ru(1) P(2) C(9) 125.91(18)
Cl(2) Ru(1) P(2) C(19) -1.05(19)
Cl(2) Ru(1) P(2) C(25) -119.32(14)
Cl(2) Ru(1) N(1) C(1) -127.5(4)
Cl(2) Ru(1) N(1) C(5) 64.2(3)
Cl(2) Ru(1) N(2) C(6) -54.6(2)
Cl(2) Ru(1) N(2) C(7) -171.4(2)
Cl(2) Ru(1) N(2) C(8) 60.9(3)
P(1) Ru(1) P(2) C(9) 40.60(18)
P(1) Ru(1) P(2) C(19) -86.36(19)
P(1) Ru(1) P(2) C(25) 155.36(13)
P(2) Ru(1) P(1) C(14) -53.67(12)
P(2) Ru(1) P(1) C(31) -175.14(16)
P(2) Ru(1) P(1) C(37) 69.13(15)
P(1) Ru(1) N(1) C(1) -43.0(4)
P(1) Ru(1) N(1) C(5) 148.6(3)
N(1) Ru(1) P(1) C(14) 115.48(15)
N(1) Ru(1) P(1) C(31) -5.99(19)
N(1) Ru(1) P(1) C(37) -121.72(17)
P(1) Ru(1) N(2) C(6) -13.4(4)
P(1) Ru(1) N(2) C(7) -130.2(3)
P(1) Ru(1) N(2) C(8) 102.1(3)
N(2) Ru(1) P(1) C(14) 163.4(3)
N(2) Ru(1) P(1) C(31) 41.9(3)
N(2) Ru(1) P(1) C(37) -73.8(3)
P(2) Ru(1) N(1) C(1) 93.1(5)
P(2) Ru(1) N(1) C(5) -75.3(5)
N(1) Ru(1) P(2) C(9) -95.7(4)
N(1) Ru(1) P(2) C(19) 137.3(3)
N(1) Ru(1) P(2) C(25) 19.0(3)
P(2) Ru(1) N(2) C(6) -156.2(2)
P(2) Ru(1) N(2) C(7) 87.0(2)
P(2) Ru(1) N(2) C(8) -40.7(3)
N(2) Ru(1) P(2) C(9) -147.8(2)
N(2) Ru(1) P(2) C(19) 85.2(2)
N(2) Ru(1) P(2) C(25) -33.03(16)
N(1) Ru(1) N(2) C(6) 36.6(2)
N(1) Ru(1) N(2) C(7) -80.2(2)
N(1) Ru(1) N(2) C(8) 152.2(3)
N(2) Ru(1) N(1) C(1) 147.7(4)
N(2) Ru(1) N(1) C(5) -20.7(3)
C(9) Fe(1) C(10) C(11) 119.9(2)
C(10) Fe(1) C(9) P(2) 119.2(3)
C(10) Fe(1) C(9) C(13) -118.1(3)
C(9) Fe(1) C(11) C(10) -37.7(2)
C(9) Fe(1) C(11) C(12) 81.7(2)
C(11) Fe(1) C(9) P(2) 156.4(3)
C(11) Fe(1) C(9) C(10) 37.3(2)
C(11) Fe(1) C(9) C(13) -80.9(2)
C(9) Fe(1) C(12) C(11) -82.0(2)
C(9) Fe(1) C(12) C(13) 37.8(3)
C(12) Fe(1) C(9) P(2) -160.0(3)
C(12) Fe(1) C(9) C(10) 80.8(2)
C(12) Fe(1) C(9) C(13) -37.3(2)
C(9) Fe(1) C(13) C(12) -119.7(4)
C(13) Fe(1) C(9) P(2) -122.7(4)
C(13) Fe(1) C(9) C(10) 118.1(3)
C(9) Fe(1) C(14) P(1) -5.5(3)
C(9) Fe(1) C(14) C(15) 116.5(2)
C(9) Fe(1) C(14) C(18) -126.2(2)
C(14) Fe(1) C(9) P(2) -4.5(3)
C(14) Fe(1) C(9) C(10) -123.7(2)
C(14) Fe(1) C(9) C(13) 118.2(2)
C(9) Fe(1) C(15) C(14) -81.9(3)
C(9) Fe(1) C(15) C(16) 158.6(3)
C(15) Fe(1) C(9) P(2) 38.9(4)
C(15) Fe(1) C(9) C(10) -80.2(2)
C(15) Fe(1) C(9) C(13) 161.6(2)
C(9) Fe(1) C(16) C(15) -49.0(5)
C(9) Fe(1) C(16) C(17) -169.1(3)
C(16) Fe(1) C(9) P(2) 74.0(5)
C(16) Fe(1) C(9) C(10) -45.2(4)
C(16) Fe(1) C(9) C(13) -163.4(3)
C(9) Fe(1) C(17) C(16) 164.1(4)
C(9) Fe(1) C(17) C(18) 44.6(5)
C(17) Fe(1) C(9) P(2) -80.9(5)
C(17) Fe(1) C(9) C(10) 159.9(4)
C(17) Fe(1) C(9) C(13) 41.8(6)
C(9) Fe(1) C(18) C(14) 73.7(2)
C(9) Fe(1) C(18) C(17) -165.4(2)
C(18) Fe(1) C(9) P(2) -46.4(3)
C(18) Fe(1) C(9) C(10) -165.6(2)
C(18) Fe(1) C(9) C(13) 76.3(2)
C(10) Fe(1) C(11) C(12) 119.4(3)
C(11) Fe(1) C(10) C(9) -119.9(2)
C(10) Fe(1) C(12) C(11) -37.7(2)
C(10) Fe(1) C(12) C(13) 82.2(3)
C(12) Fe(1) C(10) C(9) -82.3(2)
C(12) Fe(1) C(10) C(11) 37.5(2)
C(10) Fe(1) C(13) C(9) 38.5(2)
C(10) Fe(1) C(13) C(12) -81.2(3)
C(13) Fe(1) C(10) C(9) -38.5(2)
C(13) Fe(1) C(10) C(11) 81.3(2)
C(10) Fe(1) C(14) P(1) -47.4(3)
C(10) Fe(1) C(14) C(15) 74.6(3)
C(10) Fe(1) C(14) C(18) -168.1(2)
C(14) Fe(1) C(10) C(9) 75.7(2)
C(14) Fe(1) C(10) C(11) -164.5(2)
C(10) Fe(1) C(15) C(14) -124.5(2)
C(10) Fe(1) C(15) C(16) 116.0(3)
C(15) Fe(1) C(10) C(9) 117.5(2)
C(15) Fe(1) C(10) C(11) -122.7(2)
C(10) Fe(1) C(16) C(15) -81.4(3)
C(10) Fe(1) C(16) C(17) 158.5(2)
C(16) Fe(1) C(10) C(9) 160.1(2)
C(16) Fe(1) C(10) C(11) -80.0(2)
C(10) Fe(1) C(17) C(16) -46.9(4)
C(10) Fe(1) C(17) C(18) -166.5(2)
C(17) Fe(1) C(10) C(9) -167.0(2)
C(17) Fe(1) C(10) C(11) -47.1(4)
C(10) Fe(1) C(18) C(14) 37.5(5)
C(10) Fe(1) C(18) C(17) 158.3(4)
C(18) Fe(1) C(10) C(9) 46.1(5)
C(18) Fe(1) C(10) C(11) 166.0(4)
C(11) Fe(1) C(12) C(13) 119.8(4)
C(12) Fe(1) C(11) C(10) -119.4(3)
C(11) Fe(1) C(13) C(9) 82.4(2)
C(11) Fe(1) C(13) C(12) -37.3(3)
C(13) Fe(1) C(11) C(10) -82.0(2)
C(13) Fe(1) C(11) C(12) 37.4(2)
C(11) Fe(1) C(14) P(1) -81.0(5)
C(11) Fe(1) C(14) C(15) 41.0(6)
C(11) Fe(1) C(14) C(18) 158.3(4)
C(14) Fe(1) C(11) C(10) 44.1(5)
C(14) Fe(1) C(11) C(12) 163.5(4)
C(11) Fe(1) C(15) C(14) -165.7(2)
C(11) Fe(1) C(15) C(16) 74.8(3)
C(15) Fe(1) C(11) C(10) 75.6(2)
C(15) Fe(1) C(11) C(12) -165.0(2)
C(11) Fe(1) C(16) C(15) -123.3(3)
C(11) Fe(1) C(16) C(17) 116.6(2)
C(16) Fe(1) C(11) C(10) 116.8(2)
C(16) Fe(1) C(11) C(12) -123.8(2)
C(11) Fe(1) C(17) C(16) -80.1(2)
C(11) Fe(1) C(17) C(18) 160.4(2)
C(17) Fe(1) C(11) C(10) 158.4(2)
C(17) Fe(1) C(11) C(12) -82.2(2)
C(11) Fe(1) C(18) C(14) -164.2(3)
C(11) Fe(1) C(18) C(17) -43.3(4)
C(18) Fe(1) C(11) C(10) -171.0(3)
C(18) Fe(1) C(11) C(12) -51.6(4)
C(12) Fe(1) C(13) C(9) 119.7(4)
C(13) Fe(1) C(12) C(11) -119.8(4)
C(12) Fe(1) C(14) P(1) 71.3(5)
C(12) Fe(1) C(14) C(15) -166.7(4)
C(12) Fe(1) C(14) C(18) -49.4(5)
C(14) Fe(1) C(12) C(11) -167.0(4)
C(14) Fe(1) C(12) C(13) -47.2(6)
C(12) Fe(1) C(15) C(14) 164.0(5)
C(12) Fe(1) C(15) C(16) 44.4(7)
C(15) Fe(1) C(12) C(11) 40.4(7)
C(15) Fe(1) C(12) C(13) 160.3(5)
C(12) Fe(1) C(16) C(15) -163.8(3)
C(12) Fe(1) C(16) C(17) 76.1(3)
C(16) Fe(1) C(12) C(11) 74.0(3)
C(16) Fe(1) C(12) C(13) -166.2(3)
C(12) Fe(1) C(17) C(16) -122.4(2)
C(12) Fe(1) C(17) C(18) 118.0(2)
C(17) Fe(1) C(12) C(11) 115.2(2)
C(17) Fe(1) C(12) C(13) -125.0(3)
C(12) Fe(1) C(18) C(14) 159.4(2)
C(12) Fe(1) C(18) C(17) -79.8(2)
C(18) Fe(1) C(12) C(11) 157.0(2)
C(18) Fe(1) C(12) C(13) -83.2(3)
C(13) Fe(1) C(14) P(1) 37.3(3)
C(13) Fe(1) C(14) C(15) 159.3(2)
C(13) Fe(1) C(14) C(18) -83.4(2)
C(14) Fe(1) C(13) C(9) -80.3(3)
C(14) Fe(1) C(13) C(12) 160.0(3)
C(13) Fe(1) C(15) C(14) -50.0(6)
C(13) Fe(1) C(15) C(16) -169.6(5)
C(15) Fe(1) C(13) C(9) -43.7(6)
C(15) Fe(1) C(13) C(12) -163.4(5)
C(13) Fe(1) C(16) C(15) 167.2(6)
C(13) Fe(1) C(16) C(17) 47.0(7)
C(16) Fe(1) C(13) C(9) 158.0(6)
C(16) Fe(1) C(13) C(12) 38.3(8)
C(13) Fe(1) C(17) C(16) -163.3(2)
C(13) Fe(1) C(17) C(18) 77.1(2)
C(17) Fe(1) C(13) C(9) -166.4(2)
C(17) Fe(1) C(13) C(12) 73.9(3)
C(13) Fe(1) C(18) C(14) 116.3(2)
C(13) Fe(1) C(18) C(17) -122.9(2)
C(18) Fe(1) C(13) C(9) -124.5(2)
C(18) Fe(1) C(13) C(12) 115.8(3)
C(14) Fe(1) C(15) C(16) -119.6(4)
C(15) Fe(1) C(14) P(1) -122.0(4)
C(15) Fe(1) C(14) C(18) 117.3(3)
C(14) Fe(1) C(16) C(15) 38.0(3)
C(14) Fe(1) C(16) C(17) -82.2(2)
C(16) Fe(1) C(14) P(1) -159.6(3)
C(16) Fe(1) C(14) C(15) -37.6(2)
C(16) Fe(1) C(14) C(18) 79.7(2)
C(14) Fe(1) C(17) C(16) 82.1(2)
C(14) Fe(1) C(17) C(18) -37.5(2)
C(17) Fe(1) C(14) P(1) 157.1(3)
C(17) Fe(1) C(14) C(15) -80.9(2)
C(17) Fe(1) C(14) C(18) 36.4(2)
C(14) Fe(1) C(18) C(17) 120.8(3)
C(18) Fe(1) C(14) P(1) 120.7(3)
C(18) Fe(1) C(14) C(15) -117.3(3)
C(15) Fe(1) C(16) C(17) -120.2(4)
C(16) Fe(1) C(15) C(14) 119.6(4)
C(15) Fe(1) C(17) C(16) 37.5(2)
C(15) Fe(1) C(17) C(18) -82.1(2)
C(17) Fe(1) C(15) C(14) 82.6(3)
C(17) Fe(1) C(15) C(16) -37.0(3)
C(15) Fe(1) C(18) C(14) -39.1(2)
C(15) Fe(1) C(18) C(17) 81.7(2)
C(18) Fe(1) C(15) C(14) 39.2(2)
C(18) Fe(1) C(15) C(16) -80.4(3)
C(16) Fe(1) C(17) C(18) -119.5(3)
C(17) Fe(1) C(16) C(15) 120.2(4)
C(16) Fe(1) C(18) C(14) -83.4(2)
C(16) Fe(1) C(18) C(17) 37.5(2)
C(18) Fe(1) C(16) C(15) 82.8(3)
C(18) Fe(1) C(16) C(17) -37.4(2)
C(17) Fe(1) C(18) C(14) -120.8(3)
C(18) Fe(1) C(17) C(16) 119.5(3)
Ru(1) P(1) C(14) Fe(1) 41.2(3)
Ru(1) P(1) C(14) C(15) -48.0(3)
Ru(1) P(1) C(14) C(18) 129.8(3)
Ru(1) P(1) C(31) C(32) 120.5(4)
Ru(1) P(1) C(31) C(36) -58.4(4)
Ru(1) P(1) C(37) C(38) 143.9(3)
Ru(1) P(1) C(37) C(42) -40.9(3)
C(14) P(1) C(31) C(32) -11.9(5)
C(14) P(1) C(31) C(36) 169.2(4)
C(31) P(1) C(14) Fe(1) 168.0(2)
C(31) P(1) C(14) C(15) 78.9(4)
C(31) P(1) C(14) C(18) -103.4(3)
C(14) P(1) C(37) C(38) -82.1(3)
C(14) P(1) C(37) C(42) 93.0(3)
C(37) P(1) C(14) Fe(1) -91.2(3)
C(37) P(1) C(14) C(15) 179.7(3)
C(37) P(1) C(14) C(18) -2.6(4)
C(31) P(1) C(37) C(38) 20.9(4)
C(31) P(1) C(37) C(42) -164.0(3)
C(37) P(1) C(31) C(32) -112.0(4)
C(37) P(1) C(31) C(36) 69.1(4)
Ru(1) P(2) C(9) Fe(1) -19.2(3)
Ru(1) P(2) C(9) C(10) 72.7(3)
Ru(1) P(2) C(9) C(13) -113.6(3)
Ru(1) P(2) C(19) C(20) -20.7(5)
Ru(1) P(2) C(19) C(24) 165.1(3)
Ru(1) P(2) C(25) C(26) 123.4(3)
Ru(1) P(2) C(25) C(30) -57.5(3)
C(9) P(2) C(19) C(20) -154.4(4)
C(9) P(2) C(19) C(24) 31.4(4)
C(19) P(2) C(9) Fe(1) 118.1(3)
C(19) P(2) C(9) C(10) -150.0(3)
C(19) P(2) C(9) C(13) 23.8(4)
C(9) P(2) C(25) C(26) -111.1(3)
C(9) P(2) C(25) C(30) 68.0(3)
C(25) P(2) C(9) Fe(1) -142.4(2)
C(25) P(2) C(9) C(10) -50.5(3)
C(25) P(2) C(9) C(13) 123.3(3)
C(19) P(2) C(25) C(26) -8.9(3)
C(19) P(2) C(25) C(30) 170.3(3)
C(25) P(2) C(19) C(20) 105.2(4)
C(25) P(2) C(19) C(24) -69.0(4)
Ru(1) N(1) C(1) C(2) -172.2(4)
Ru(1) N(1) C(5) C(4) 174.1(4)
Ru(1) N(1) C(5) C(6) -1.4(6)
C(1) N(1) C(5) C(4) 4.8(8)
C(1) N(1) C(5) C(6) -170.7(4)
C(5) N(1) C(1) C(2) -3.9(8)
Ru(1) N(2) C(6) C(5) -49.5(4)
C(7) N(2) C(6) C(5) 72.0(5)
C(8) N(2) C(6) C(5) -171.4(4)
N(1) C(1) C(2) C(3) -0.5(9)
C(1) C(2) C(3) C(4) 4.2(9)
C(2) C(3) C(4) C(5) -3.4(9)
C(3) C(4) C(5) N(1) -1.2(9)
C(3) C(4) C(5) C(6) 174.0(5)
N(1) C(5) C(6) N(2) 37.1(6)
C(4) C(5) C(6) N(2) -138.4(5)
Fe(1) C(9) C(10) C(11) -60.0(3)
Fe(1) C(9) C(13) C(12) 60.1(2)
P(2) C(9) C(10) Fe(1) -126.7(2)
P(2) C(9) C(10) C(11) 173.4(3)
P(2) C(9) C(13) Fe(1) 126.8(3)
P(2) C(9) C(13) C(12) -173.1(3)
C(10) C(9) C(13) Fe(1) -58.4(2)
C(10) C(9) C(13) C(12) 1.7(4)
C(13) C(9) C(10) Fe(1) 58.4(2)
C(13) C(9) C(10) C(11) -1.5(4)
Fe(1) C(10) C(11) C(12) -59.1(3)
C(9) C(10) C(11) Fe(1) 59.9(3)
C(9) C(10) C(11) C(12) 0.9(4)
Fe(1) C(11) C(12) C(13) -58.4(3)
C(10) C(11) C(12) Fe(1) 58.5(2)
C(10) C(11) C(12) C(13) 0.2(4)
Fe(1) C(12) C(13) C(9) -60.0(2)
C(11) C(12) C(13) Fe(1) 58.9(2)
C(11) C(12) C(13) C(9) -1.2(4)
Fe(1) C(14) C(15) C(16) 59.2(2)
Fe(1) C(14) C(18) C(17) -58.7(3)
P(1) C(14) C(15) Fe(1) 118.1(3)
P(1) C(14) C(15) C(16) 177.3(3)
P(1) C(14) C(18) Fe(1) -118.2(3)
P(1) C(14) C(18) C(17) -176.9(3)
C(15) C(14) C(18) Fe(1) 59.9(2)
C(15) C(14) C(18) C(17) 1.2(4)
C(18) C(14) C(15) Fe(1) -60.0(2)
C(18) C(14) C(15) C(16) -0.8(4)
Fe(1) C(15) C(16) C(17) 58.9(2)
C(14) C(15) C(16) Fe(1) -58.7(2)
C(14) C(15) C(16) C(17) 0.2(3)
Fe(1) C(16) C(17) C(18) 59.0(3)
C(15) C(16) C(17) Fe(1) -58.4(2)
C(15) C(16) C(17) C(18) 0.6(4)
Fe(1) C(17) C(18) C(14) 58.0(3)
C(16) C(17) C(18) Fe(1) -59.1(3)
C(16) C(17) C(18) C(14) -1.1(4)
P(2) C(19) C(20) C(21) -176.2(4)
P(2) C(19) C(24) C(23) 176.5(4)
C(20) C(19) C(24) C(23) 2.3(8)
C(24) C(19) C(20) C(21) -1.7(8)
C(19) C(20) C(21) C(22) 0.2(7)
C(20) C(21) C(22) C(23) 0.8(10)
C(21) C(22) C(23) C(24) -0.3(7)
C(22) C(23) C(24) C(19) -1.3(8)
P(2) C(25) C(26) C(27) 178.2(3)
P(2) C(25) C(30) C(29) -177.3(3)
C(26) C(25) C(30) C(29) 1.9(5)
C(30) C(25) C(26) C(27) -0.9(6)
C(25) C(26) C(27) C(28) -0.8(7)
C(26) C(27) C(28) C(29) 1.6(7)
C(27) C(28) C(29) C(30) -0.7(6)
C(28) C(29) C(30) C(25) -1.1(6)
P(1) C(31) C(32) C(33) -178.6(4)
P(1) C(31) C(36) C(35) 179.0(5)
C(32) C(31) C(36) C(35) 0.1(7)
C(36) C(31) C(32) C(33) 0.3(7)
C(31) C(32) C(33) C(34) -0.1(7)
C(32) C(33) C(34) C(35) -0.6(10)
C(33) C(34) C(35) C(36) 1.0(11)
C(34) C(35) C(36) C(31) -0.7(10)
P(1) C(37) C(38) C(39) 174.6(4)
P(1) C(37) C(42) C(41) -174.5(3)
C(38) C(37) C(42) C(41) 0.9(6)
C(42) C(37) C(38) C(39) -0.7(6)
C(37) C(38) C(39) C(40) 0.4(6)
C(38) C(39) C(40) C(41) -0.2(6)
C(39) C(40) C(41) C(42) 0.4(7)
C(40) C(41) C(42) C(37) -0.8(7)
C(44) C(43) C(48) C(47) -3.1(19)
C(48) C(43) C(44) C(45) 2.3(17)
C(43) C(44) C(45) C(46) -0.6(13)
C(44) C(45) C(46) C(47) -0(2)
C(45) C(46) C(47) C(48) -1(2)
C(46) C(47) C(48) C(43) 2(2)
